data_4107820
loop_
_publ_author_name
'Bassem S. Bassil'
'Sib Sankar Mal'
'Michael H. Dickman'
'Ulrich Kortz'
'Holger Oelrich'
'Lorenz Walder'

_publ_section_title
;
 6-Peroxo-6-Zirconium Crown and Its Hafnium Analogue Embedded in a
 Triangular Polyanion: [M6(O2)6(OH)6(\g-SiW10O36)3]18- (M = Zr, Hf)
;
_journal_name_full 'Journal of the American Chemical Society'
_journal_page_first 6696
_journal_page_last 6697
_journal_paper_doi 10.1021/ja801424q
_journal_volume 130
_journal_year 2008
_chemical_formula_sum 'H124 Hf6 K18 O185 Si3 W30'
_chemical_formula_weight 10459.50
_chemical_name_systematic
;
 ?
;
_space_group_IT_number 15
_symmetry_cell_setting monoclinic
_symmetry_space_group_name_Hall '-C 2yc'
_symmetry_space_group_name_H-M 'C 1 2/c 1'
_atom_sites_solution_primary direct
_atom_sites_solution_secondary difmap
_audit_creation_method SHELXL-97
_cell_angle_alpha 90.00
_cell_angle_beta 93.667(2)
_cell_angle_gamma 90.00
_cell_formula_units_Z 8
_cell_length_a 52.2945(17)
_cell_length_b 17.6832(4)
_cell_length_c 36.3549(9)
_cell_measurement_reflns_used 9855
_cell_measurement_temperature 173(2)
_cell_measurement_theta_max 23.34
_cell_measurement_theta_min 2.25
_cell_volume 33549.8(16)
_computing_cell_refinement 'Bruker SMART'
_computing_data_collection 'Bruker SMART'
_computing_data_reduction 'Bruker SAINT'
_computing_molecular_graphics 'Bruker SHELXTL'
_computing_publication_material 'Bruker SHELXTL'
_computing_structure_refinement 'SHELXL-97 (Sheldrick, 1997)'
_computing_structure_solution 'SHELXS-97 (Sheldrick, 1990)'
_diffrn_ambient_temperature 173(2)
_diffrn_measured_fraction_theta_full 0.998
_diffrn_measured_fraction_theta_max 0.998
_diffrn_measurement_device_type 'CCD area detector'
_diffrn_measurement_method 'phi and omega scans'
_diffrn_radiation_monochromator graphite
_diffrn_radiation_source 'sealed tube'
_diffrn_radiation_type MoK\a
_diffrn_radiation_wavelength 0.71073
_diffrn_reflns_av_R_equivalents 0.1751
_diffrn_reflns_av_sigmaI/netI 0.0885
_diffrn_reflns_limit_h_max 61
_diffrn_reflns_limit_h_min -61
_diffrn_reflns_limit_k_max 20
_diffrn_reflns_limit_k_min -20
_diffrn_reflns_limit_l_max 42
_diffrn_reflns_limit_l_min -42
_diffrn_reflns_number 344828
_diffrn_reflns_theta_full 24.71
_diffrn_reflns_theta_max 24.71
_diffrn_reflns_theta_min 3.14
_exptl_absorpt_coefficient_mu 24.768
_exptl_absorpt_correction_T_max 0.5140
_exptl_absorpt_correction_T_min 0.1356
_exptl_absorpt_correction_type multi-scan
_exptl_absorpt_process_details SADABS
_exptl_crystal_colour colourless
_exptl_crystal_density_diffrn 4.142
_exptl_crystal_description block
_exptl_crystal_F_000 37120
_exptl_crystal_size_max 0.24
_exptl_crystal_size_mid 0.13
_exptl_crystal_size_min 0.03
_refine_diff_density_max 3.934
_refine_diff_density_min -2.873
_refine_diff_density_rms 0.499
_refine_ls_extinction_method none
_refine_ls_goodness_of_fit_ref 0.994
_refine_ls_matrix_type full
_refine_ls_number_parameters 1104
_refine_ls_number_reflns 28558
_refine_ls_number_restraints 0
_refine_ls_restrained_S_all 0.994
_refine_ls_R_factor_all 0.1133
_refine_ls_R_factor_gt 0.0663
_refine_ls_shift/su_max 0.001
_refine_ls_shift/su_mean 0.000
_refine_ls_structure_factor_coef Fsqd
_refine_ls_weighting_details 'calc w=1/[\s^2^(Fo^2^)+(0.0820P)^2^+6500.0000P] where P=(Fo^2^+2Fc^2^)/3'
_refine_ls_weighting_scheme calc
_refine_ls_wR_factor_gt 0.1618
_refine_ls_wR_factor_ref 0.1998
_reflns_number_gt 18982
_reflns_number_total 28558
_reflns_threshold_expression >2sigma(I)
_cod_data_source_file ja801424q-file002_2.cif
_cod_data_source_block hfw
_cod_database_code 4107820

loop_
_symmetry_equiv_pos_as_xyz
'x, y, z'
'-x, y, -z+1/2'
'x+1/2, y+1/2, z'
'-x+1/2, y+1/2, -z+1/2'
'-x, -y, -z'
'x, -y, z-1/2'
'-x+1/2, -y+1/2, -z'
'x+1/2, -y+1/2, z-1/2'

loop_
_atom_site_label
_atom_site_type_symbol
_atom_site_fract_x
_atom_site_fract_y
_atom_site_fract_z
_atom_site_U_iso_or_equiv
_atom_site_adp_type
_atom_site_occupancy
_atom_site_symmetry_multiplicity
_atom_site_calc_flag
_atom_site_refinement_flags
W1 W 0.11667(2) 0.62197(7) 0.06583(3) 0.0328(3) Uani 1 1 d .
W2 W 0.14568(3) 0.48545(6) 0.11157(3) 0.0369(3) Uani 1 1 d .
W3 W 0.09454(3) 0.34690(7) 0.08455(4) 0.0493(4) Uani 1 1 d .
W4 W 0.11276(3) 0.35893(7) 0.17295(4) 0.0486(4) Uani 1 1 d .
W5 W 0.05072(3) 0.35168(8) 0.14949(4) 0.0544(4) Uani 1 1 d .
W6 W 0.01737(3) 0.50950(8) 0.09899(4) 0.0482(4) Uani 1 1 d .
W7 W 0.06108(3) 0.50373(8) 0.03397(3) 0.0434(3) Uani 1 1 d .
W8 W 0.04841(3) 0.66369(7) 0.07678(3) 0.0400(3) Uani 1 1 d .
W9 W 0.04237(3) 0.63213(8) 0.17553(3) 0.0412(3) Uani 1 1 d .
W10 W 0.07249(3) 0.49470(8) 0.21945(3) 0.0446(3) Uani 1 1 d .
W11 W 0.05126(3) 0.89755(8) 0.31946(4) 0.0482(4) Uani 1 1 d .
W12 W 0.08780(3) 0.81033(8) 0.38153(4) 0.0473(4) Uani 1 1 d .
W13 W 0.07636(3) 0.95326(9) 0.45376(4) 0.0546(4) Uani 1 1 d .
W14 W 0.13631(3) 0.90716(7) 0.44190(3) 0.0445(3) Uani 1 1 d .
W15 W 0.12210(3) 1.08830(7) 0.45029(3) 0.0391(3) Uani 1 1 d .
W16 W 0.08209(3) 1.18989(8) 0.37780(4) 0.0432(3) Uani 1 1 d .
W17 W 0.03601(3) 1.05531(10) 0.38198(4) 0.0583(4) Uani 1 1 d .
W18 W 0.05934(3) 1.10080(8) 0.30294(4) 0.0487(4) Uani 1 1 d .
W19 W 0.12925(3) 1.12700(7) 0.31237(3) 0.0342(3) Uani 1 1 d .
W20 W 0.16369(2) 1.03496(7) 0.37540(3) 0.0329(3) Uani 1 1 d .
W21 W 0.21565(2) 1.11935(6) 0.17497(3) 0.0326(3) Uani 1 1 d .
W22 W 0.26195(2) 1.03419(6) 0.22238(3) 0.0323(3) Uani 1 1 d .
W23 W 0.31015(2) 1.07706(7) 0.15490(3) 0.0365(3) Uani 1 1 d .
W24 W 0.30495(2) 0.89852(7) 0.18046(3) 0.0338(3) Uani 1 1 d .
W25 W 0.30907(2) 0.93563(7) 0.09180(3) 0.0349(3) Uani 1 1 d .
W26 W 0.25660(3) 1.03286(7) 0.03718(3) 0.0354(3) Uani 1 1 d .
W27 W 0.25726(3) 1.17349(6) 0.10017(3) 0.0374(3) Uani 1 1 d .
W28 W 0.20364(2) 1.08365(6) 0.07587(3) 0.0337(3) Uani 1 1 d .
W29 W 0.21461(2) 0.87902(6) 0.06732(3) 0.0294(3) Uani 1 1 d .
W30 W 0.25994(2) 0.79546(6) 0.11719(3) 0.0297(3) Uani 1 1 d .
Hf1 Hf 0.14934(2) 0.67566(6) 0.15529(3) 0.0289(3) Uani 1 1 d .
Hf2 Hf 0.10562(2) 0.68096(7) 0.22023(3) 0.0338(3) Uani 1 1 d .
Hf3 Hf 0.10999(3) 0.81123(7) 0.28595(3) 0.0359(3) Uani 1 1 d .
Hf4 Hf 0.15553(2) 0.94473(6) 0.28310(3) 0.0301(3) Uani 1 1 d .
Hf5 Hf 0.19819(2) 0.94127(6) 0.21955(3) 0.0279(3) Uani 1 1 d .
Hf6 Hf 0.19586(2) 0.80290(6) 0.15600(3) 0.0270(3) Uani 1 1 d .
Si1 Si 0.08210(17) 0.5172(4) 0.1271(2) 0.0355(19) Uiso 1 1 d .
Si2 Si 0.09891(16) 0.9995(4) 0.3688(2) 0.0328(18) Uiso 1 1 d .
Si3 Si 0.25216(14) 0.9872(4) 0.13013(18) 0.0221(15) Uiso 1 1 d .
O1R O 0.1349(4) 0.6794(10) 0.0995(5) 0.035(5) Uiso 1 1 d .
O1SI O 0.1094(4) 0.5479(10) 0.1142(5) 0.032(4) Uiso 1 1 d .
O1A O 0.1428(4) 0.5454(10) 0.0670(5) 0.033(4) Uiso 1 1 d .
O1T O 0.1228(4) 0.6687(11) 0.0264(5) 0.041(5) Uiso 1 1 d .
O2R O 0.1577(4) 0.5649(11) 0.1397(5) 0.037(5) Uiso 1 1 d .
O2SI O 0.0849(4) 0.4254(11) 0.1317(6) 0.044(5) Uiso 1 1 d .
O2A O 0.1736(4) 0.4372(12) 0.1035(6) 0.047(5) Uiso 1 1 d .
O3SI O 0.0591(4) 0.5381(10) 0.0952(5) 0.036(5) Uiso 1 1 d .
O3T O 0.1007(5) 0.2767(14) 0.0541(7) 0.062(7) Uiso 1 1 d .
O4SI O 0.0738(4) 0.5527(11) 0.1655(5) 0.038(5) Uiso 1 1 d .
O4A O 0.1321(5) 0.3053(13) 0.2027(6) 0.057(6) Uiso 1 1 d .
O5A O 0.0281(5) 0.2858(14) 0.1603(7) 0.066(7) Uiso 1 1 d .
O6A O -0.0151(5) 0.4937(12) 0.0949(6) 0.053(6) Uiso 1 1 d .
O7T O 0.0577(5) 0.4820(13) -0.0118(6) 0.055(6) Uiso 1 1 d .
O8T O 0.0388(4) 0.7504(12) 0.0620(6) 0.052(6) Uiso 1 1 d .
O9R O 0.0666(4) 0.6876(11) 0.2014(6) 0.045(5) Uiso 1 1 d .
O9A O 0.0143(4) 0.6830(12) 0.1854(6) 0.052(6) Uiso 1 1 d .
O10R O 0.0942(4) 0.5715(11) 0.2345(5) 0.042(5) Uiso 1 1 d .
O11R O 0.0717(4) 0.8506(11) 0.2881(5) 0.042(5) Uiso 1 1 d .
O12Q O 0.1455(4) 0.7049(10) 0.2126(5) 0.029(4) Uiso 1 1 d .
O12R O 0.1042(4) 0.7789(11) 0.3412(5) 0.042(5) Uiso 1 1 d .
O12P O 0.1415(4) 0.6200(11) 0.2081(5) 0.037(5) Uiso 1 1 d .
O12H O 0.1096(4) 0.6952(10) 0.1621(5) 0.033(4) Uiso 1 1 d .
O1S2 O 0.0876(4) 0.9202(11) 0.3525(5) 0.039(5) Uiso 1 1 d .
O12A O 0.0823(5) 0.7249(13) 0.4029(6) 0.056(6) Uiso 1 1 d .
O1S3 O 0.2412(4) 1.0208(10) 0.1680(5) 0.032(4) Uiso 1 1 d .
O13A O 0.0573(5) 0.9281(15) 0.4900(8) 0.075(8) Uiso 1 1 d .
O14B O 0.1581(4) 0.8518(12) 0.4655(6) 0.048(5) Uiso 1 1 d .
O15A O 0.1345(4) 1.1538(12) 0.4822(6) 0.049(6) Uiso 1 1 d .
O16H O 0.1552(4) 0.7933(10) 0.1500(5) 0.036(5) Uiso 1 1 d .
O16Q O 0.1893(3) 0.6872(9) 0.1737(5) 0.027(4) Uiso 1 1 d .
O16P O 0.1867(3) 0.6930(9) 0.1329(5) 0.028(4) Uiso 1 1 d .
O16T O 0.0818(5) 1.2828(13) 0.3898(6) 0.054(6) Uiso 1 1 d .
O17 O 0.0929(4) 0.5429(11) 0.0392(5) 0.041(5) Uiso 1 1 d .
O17A O 0.0061(6) 1.0648(16) 0.3964(8) 0.081(8) Uiso 1 1 d .
O18 O 0.0847(4) 0.6699(11) 0.0766(5) 0.038(5) Uiso 1 1 d .
O18T O 0.0450(5) 1.1331(14) 0.2608(7) 0.061(7) Uiso 1 1 d .
O19R O 0.1428(4) 1.0570(10) 0.2824(5) 0.032(4) Uiso 1 1 d .
O19T O 0.1343(4) 1.2093(10) 0.2887(5) 0.035(5) Uiso 1 1 d .
O20T O 0.1941(4) 1.0563(10) 0.3926(5) 0.033(4) Uiso 1 1 d .
O20R O 0.1700(4) 0.9745(10) 0.3369(5) 0.034(4) Uiso 1 1 d .
O21R O 0.1965(3) 1.0533(9) 0.1986(5) 0.027(4) Uiso 1 1 d .
O21A O 0.2000(4) 1.2038(11) 0.1825(6) 0.044(5) Uiso 1 1 d .
O22R O 0.2360(4) 0.9750(10) 0.2374(5) 0.034(4) Uiso 1 1 d .
O22A O 0.2770(4) 1.0620(11) 0.2645(5) 0.041(5) Uiso 1 1 d .
O2S2 O 0.1055(4) 0.9921(11) 0.4135(5) 0.042(5) Uiso 1 1 d .
O23P O 0.0909(4) 0.7038(12) 0.2753(6) 0.047(5) Uiso 1 1 d .
O23H O 0.1031(4) 0.7995(11) 0.2276(5) 0.039(5) Uiso 1 1 d .
O2S3 O 0.2828(4) 0.9787(10) 0.1372(5) 0.029(4) Uiso 1 1 d .
O23Q O 0.1198(4) 0.6947(10) 0.2770(5) 0.035(5) Uiso 1 1 d .
O23T O 0.3329(4) 1.1412(12) 0.1668(6) 0.047(5) Uiso 1 1 d .
O23 O 0.1215(4) 0.4118(12) 0.0830(6) 0.047(5) Uiso 1 1 d .
O24A O 0.3233(4) 0.8446(11) 0.2111(5) 0.041(5) Uiso 1 1 d .
O24 O 0.1357(4) 0.4273(11) 0.1533(6) 0.045(5) Uiso 1 1 d .
O25A O 0.3327(4) 0.9101(11) 0.0634(6) 0.044(5) Uiso 1 1 d .
O26A O 0.2633(4) 1.0343(12) -0.0095(6) 0.047(5) Uiso 1 1 d .
O27A O 0.2655(4) 1.2674(12) 0.0968(6) 0.053(6) Uiso 1 1 d .
O28T O 0.1746(4) 1.1130(11) 0.0577(5) 0.040(5) Uiso 1 1 d .
O29R O 0.1943(4) 0.8355(10) 0.0997(5) 0.033(4) Uiso 1 1 d .
O29T O 0.1977(4) 0.8552(10) 0.0273(5) 0.035(4) Uiso 1 1 d .
O30R O 0.2337(3) 0.7683(10) 0.1437(5) 0.029(4) Uiso 1 1 d .
O30A O 0.2751(4) 0.7106(11) 0.1105(6) 0.044(5) Uiso 1 1 d .
O3S2 O 0.0767(4) 1.0651(11) 0.3611(6) 0.043(5) Uiso 1 1 d .
O3S3 O 0.2454(4) 1.0483(10) 0.0965(5) 0.032(4) Uiso 1 1 d .
O34H O 0.1151(4) 0.9295(10) 0.2766(5) 0.035(5) Uiso 1 1 d .
O34Q O 0.1476(4) 0.8385(11) 0.3127(6) 0.044(5) Uiso 1 1 d .
O34P O 0.1487(4) 0.8263(10) 0.2708(5) 0.033(4) Uiso 1 1 d .
O34 O 0.1134(5) 0.3062(12) 0.1282(6) 0.052(6) Uiso 1 1 d .
O35 O 0.0646(5) 0.3049(14) 0.1063(7) 0.065(7) Uiso 1 1 d .
O37 O 0.0729(4) 0.4096(12) 0.0540(6) 0.046(5) Uiso 1 1 d .
O4S2 O 0.1245(4) 1.0290(10) 0.3498(5) 0.028(4) Uiso 1 1 d .
O4S3 O 0.2400(3) 0.9074(9) 0.1175(4) 0.022(4) Uiso 1 1 d .
O45Q O 0.1942(4) 0.9123(10) 0.2771(5) 0.030(4) Uiso 1 1 d .
O45P O 0.1920(4) 0.9963(10) 0.2720(5) 0.037(5) Uiso 1 1 d .
O45H O 0.1573(3) 0.9533(9) 0.2247(5) 0.028(4) Uiso 1 1 d .
O45 O 0.0803(4) 0.3086(11) 0.1767(6) 0.042(5) Uiso 1 1 d .
O56H O 0.1909(4) 0.9210(10) 0.1615(5) 0.033(4) Uiso 1 1 d .
O56P O 0.1887(4) 0.8236(10) 0.2131(5) 0.034(4) Uiso 1 1 d .
O56Q O 0.2176(4) 0.8342(11) 0.2077(5) 0.037(5) Uiso 1 1 d .
O56 O 0.0303(5) 0.4134(13) 0.1176(6) 0.057(6) Uiso 1 1 d .
O67 O 0.0265(4) 0.4828(12) 0.0495(6) 0.046(5) Uiso 1 1 d .
O68 O 0.0168(4) 0.6139(12) 0.0806(6) 0.048(5) Uiso 1 1 d .
O78 O 0.0494(4) 0.6084(11) 0.0319(5) 0.039(5) Uiso 1 1 d .
O89 O 0.0496(4) 0.6745(11) 0.1290(5) 0.041(5) Uiso 1 1 d .
O112 O 0.0545(4) 0.8168(12) 0.3553(6) 0.048(5) Uiso 1 1 d .
O117 O 0.0372(4) 0.9636(12) 0.3597(6) 0.051(6) Uiso 1 1 d .
O118 O 0.0568(4) 0.9930(12) 0.2969(6) 0.047(5) Uiso 1 1 d .
O124 O 0.1186(4) 0.8398(12) 0.4070(6) 0.048(5) Uiso 1 1 d .
O134 O 0.1084(4) 0.8962(12) 0.4707(6) 0.046(5) Uiso 1 1 d .
O135 O 0.0944(4) 1.0426(12) 0.4741(6) 0.052(6) Uiso 1 1 d .
O137 O 0.0538(5) 1.0162(13) 0.4268(7) 0.059(6) Uiso 1 1 d .
O140 O 0.1565(4) 0.9483(11) 0.4051(6) 0.044(5) Uiso 1 1 d .
O145 O 0.1425(4) 1.0005(11) 0.4674(6) 0.044(5) Uiso 1 1 d .
O150 O 0.1459(4) 1.0935(11) 0.4143(5) 0.038(5) Uiso 1 1 d .
O156 O 0.0979(4) 1.1516(11) 0.4222(6) 0.044(5) Uiso 1 1 d .
O168 O 0.0649(5) 1.1949(13) 0.3284(6) 0.054(6) Uiso 1 1 d .
O169 O 0.1121(4) 1.1797(11) 0.3533(5) 0.040(5) Uiso 1 1 d .
O178 O 0.0306(4) 1.0966(12) 0.3312(6) 0.052(6) Uiso 1 1 d .
O189 O 0.0954(4) 1.1043(11) 0.2939(5) 0.040(5) Uiso 1 1 d .
O190 O 0.1591(4) 1.1261(10) 0.3462(5) 0.033(4) Uiso 1 1 d .
O212 O 0.2412(3) 1.1244(9) 0.2155(5) 0.027(4) Uiso 1 1 d .
O217 O 0.2424(3) 1.1711(9) 0.1459(5) 0.026(4) Uiso 1 1 d .
O218 O 0.2004(4) 1.0915(10) 0.1277(5) 0.030(4) Uiso 1 1 d .
O223 O 0.2881(4) 1.0888(10) 0.1904(5) 0.029(4) Uiso 1 1 d .
O224 O 0.2816(4) 0.9448(10) 0.2105(5) 0.037(5) Uiso 1 1 d .
O234 O 0.3234(4) 0.9921(11) 0.1847(5) 0.039(5) Uiso 1 1 d .
O235 O 0.3250(4) 1.0247(12) 0.1139(6) 0.048(5) Uiso 1 1 d .
O237 O 0.2898(4) 1.1368(12) 0.1212(6) 0.047(5) Uiso 1 1 d .
O240 O 0.2795(4) 0.8295(10) 0.1610(5) 0.033(4) Uiso 1 1 d .
O245 O 0.3228(4) 0.8845(10) 0.1368(5) 0.035(5) Uiso 1 1 d .
O250 O 0.2860(4) 0.8590(10) 0.0888(5) 0.035(5) Uiso 1 1 d .
O256 O 0.2890(4) 0.9962(11) 0.0593(5) 0.041(5) Uiso 1 1 d .
O267 O 0.2659(4) 1.1347(11) 0.0522(6) 0.045(5) Uiso 1 1 d .
O268 O 0.2213(4) 1.0722(10) 0.0317(5) 0.036(5) Uiso 1 1 d .
O269 O 0.2422(4) 0.9389(10) 0.0424(5) 0.035(5) Uiso 1 1 d .
O278 O 0.2221(4) 1.1760(11) 0.0792(5) 0.038(5) Uiso 1 1 d .
O289 O 0.1994(4) 0.9768(10) 0.0749(5) 0.029(4) Uiso 1 1 d .
O290 O 0.2385(4) 0.7984(10) 0.0715(5) 0.030(4) Uiso 1 1 d .
O510 O 0.0505(4) 0.4221(12) 0.1878(6) 0.046(5) Uiso 1 1 d .
O910 O 0.0431(4) 0.5569(12) 0.2146(6) 0.052(6) Uiso 1 1 d .
K1 K 0.15018(16) 0.8000(4) 0.0545(2) 0.055(2) Uani 1 1 d .
K2 K 0.18338(15) 0.7080(4) 0.26496(19) 0.0475(18) Uani 1 1 d .
K3 K 0.12408(17) 0.6938(5) -0.0482(2) 0.057(2) Uani 1 1 d .
K4 K 0.0000 0.7693(7) 0.2500 0.065(3) Uani 1 2 d S
K5 K 0.1945(2) 0.8336(5) -0.0499(2) 0.072(3) Uani 1 1 d .
K6 K 0.37549(19) 0.8629(6) 0.2275(3) 0.077(3) Uani 1 1 d .
K7 K 0.2529(2) 0.6997(6) 0.2130(3) 0.054(3) Uani 0.70 1 d P
K8 K 0.0365(2) 0.3552(6) -0.0582(3) 0.061(3) Uani 0.70 1 d P
K9 K -0.0562(2) 0.4067(7) 0.0786(4) 0.055(3) Uani 0.60 1 d P
K10 K 0.1714(3) 1.2312(9) 0.2360(5) 0.051(4) Uiso 0.45 1 d P
K11 K 0.2987(4) 1.3558(10) 0.1428(5) 0.100(5) Uiso 0.75 1 d P
K12 K 0.0931(4) 1.1754(10) 0.2190(5) 0.068(5) Uiso 0.50 1 d P
K13 K 0.1520(3) 1.1396(8) 0.2192(4) 0.053(3) Uiso 0.55 1 d P
K14 K 0.0078(5) 1.1821(15) 0.2088(7) 0.159(9) Uiso 0.70 1 d P
K15 K 0.1375(5) 1.2014(13) 0.0285(6) 0.133(7) Uiso 0.70 1 d P
O1W O 0.4228(9) 0.922(3) 0.1572(13) 0.056(12) Uiso 0.50 1 d P
O2W O 0.1889(4) 1.3599(11) 0.1988(5) 0.041(5) Uiso 1 1 d .
O3W O 0.3343(4) 1.2659(11) 0.1202(5) 0.039(5) Uiso 1 1 d .
O4W O 0.1062(4) 0.6216(10) 0.3444(5) 0.035(5) Uiso 1 1 d .
O5W O 0.0000 0.5612(16) 0.2500 0.044(7) Uiso 1 2 d S
O6W O 0.2257(4) 0.7636(12) 0.3030(6) 0.046(5) Uiso 1 1 d .
O7W O 0.0224(4) 0.5530(11) 0.1449(6) 0.045(5) Uiso 1 1 d .
O8W O 0.1553(8) 1.255(2) 0.0254(11) 0.101(13) Uiso 0.80 1 d P
O9W O 0.1011(4) 0.4338(11) 0.2048(6) 0.043(5) Uiso 1 1 d .
O10W O 0.1962(5) 1.0100(13) 0.4725(7) 0.059(6) Uiso 1 1 d .
O11W O 0.1583(4) 0.7487(12) -0.0975(6) 0.053(6) Uiso 1 1 d .
O12W O 0.0713(5) 0.8757(14) 0.4207(7) 0.061(6) Uiso 1 1 d .
O13W O 0.0412(5) 0.8276(14) 0.2191(7) 0.063(7) Uiso 1 1 d .
O14W O 0.0215(5) 0.8766(14) 0.3007(7) 0.067(7) Uiso 1 1 d .
O15W O 0.2137(5) 1.1007(15) 0.3261(7) 0.069(7) Uiso 1 1 d .
O16W O 0.1072(8) 0.545(2) -0.0560(11) 0.126(13) Uiso 1 1 d .
O17W O 0.1180(5) 0.8999(15) 0.1723(7) 0.069(7) Uiso 1 1 d .
O18W O 0.0674(5) 0.4508(14) 0.2603(7) 0.068(7) Uiso 1 1 d .
O19W O 0.1840(5) 0.7108(15) 0.4507(7) 0.071(7) Uiso 1 1 d .
O20W O 0.0500(5) 1.1556(13) 0.3949(6) 0.057(6) Uiso 1 1 d .
O21W O -0.0736(5) 0.3064(15) 0.0262(7) 0.069(7) Uiso 1 1 d .
O22W O 0.2651(6) 0.8221(16) 0.2597(8) 0.082(8) Uiso 1 1 d .
O23W O 0.0027(6) 0.3753(17) 0.0032(8) 0.084(9) Uiso 1 1 d .
O24W O 0.2588(7) 1.4494(19) 0.1802(9) 0.100(10) Uiso 1 1 d .
O25W O 0.1208(6) 0.5107(18) 0.2990(9) 0.091(9) Uiso 1 1 d .
O26W O 0.0272(6) 0.6850(18) 0.3671(9) 0.092(9) Uiso 1 1 d .
O27W O 0.0369(7) 0.6674(19) 0.2766(9) 0.099(10) Uiso 1 1 d .
O28W O 0.4210(7) 0.785(2) 0.2340(10) 0.111(11) Uiso 1 1 d .
O29W O -0.0196(8) 0.291(2) 0.1011(11) 0.120(12) Uiso 1 1 d .
O30W O 0.2191(7) 0.917(2) 0.4235(10) 0.111(11) Uiso 1 1 d .
O31W O 0.3781(7) 0.851(2) 0.1511(10) 0.110(11) Uiso 1 1 d .
O32W O 0.0684(9) 0.259(3) -0.0138(13) 0.154(17) Uiso 1 1 d .
O33W O 0.0213(11) 0.198(3) -0.0647(15) 0.19(2) Uiso 1 1 d .
O34W O 0.2440(8) 0.881(2) -0.0414(11) 0.133(14) Uiso 1 1 d .
O35W O 0.0864(7) 1.1523(19) 0.1359(9) 0.102(10) Uiso 1 1 d .
O36W O 0.1428(11) 1.147(3) 0.1349(15) 0.073(15) Uiso 0.50 1 d P
O38W O 0.2076(5) 0.5159(14) 0.1657(7) 0.067(7) Uiso 1 1 d .
O39W O 0.0657(6) 1.0956(17) 0.5334(8) 0.021(7) Uiso 0.50 1 d P
O40W O 0.1609(6) 1.4736(17) 0.2330(8) 0.084(9) Uiso 1 1 d .
O41W O 0.1400(8) 1.038(2) 0.5470(11) 0.044(10) Uiso 0.50 1 d P
O42W O 0.1279(8) 0.446(2) -0.0026(11) 0.085(12) Uiso 0.75 1 d P
O43W O 0.1509(8) 0.995(2) 0.1225(11) 0.046(11) Uiso 0.50 1 d P
O44W O 0.2733(9) 0.790(2) 0.0122(12) 0.050(11) Uiso 0.50 1 d P
O45W O 0.0087(10) 0.468(3) 0.3006(14) 0.065(14) Uiso 0.50 1 d P
O37W O 0.0210(7) 1.138(2) 0.1912(10) 0.104(11) Uiso 1 1 d .
O46W O 0.2841(7) 1.3783(19) 0.1487(9) 0.090(10) Uiso 1 1 d .
O47W O 0.0480(8) 1.170(2) 0.4778(11) 0.131(14) Uiso 1 1 d .

loop_
_atom_site_aniso_label
_atom_site_aniso_U_11
_atom_site_aniso_U_22
_atom_site_aniso_U_33
_atom_site_aniso_U_23
_atom_site_aniso_U_13
_atom_site_aniso_U_12
W1 0.0348(7) 0.0382(6) 0.0244(6) 0.0006(5) -0.0047(5) -0.0034(5)
W2 0.0418(8) 0.0315(6) 0.0363(7) -0.0027(5) -0.0074(6) -0.0019(5)
W3 0.0628(10) 0.0388(7) 0.0446(8) -0.0065(6) -0.0104(7) -0.0125(7)
W4 0.0636(10) 0.0378(7) 0.0424(7) 0.0074(6) -0.0138(7) -0.0128(6)
W5 0.0617(10) 0.0529(8) 0.0467(8) 0.0026(6) -0.0110(7) -0.0281(7)
W6 0.0394(9) 0.0663(9) 0.0374(7) -0.0038(6) -0.0083(6) -0.0181(7)
W7 0.0451(9) 0.0544(8) 0.0292(6) -0.0045(6) -0.0104(6) -0.0106(6)
W8 0.0338(8) 0.0520(7) 0.0329(7) 0.0025(5) -0.0080(6) -0.0029(6)
W9 0.0331(8) 0.0579(8) 0.0323(7) -0.0029(6) -0.0011(6) -0.0110(6)
W10 0.0487(9) 0.0541(8) 0.0299(6) 0.0061(6) -0.0058(6) -0.0216(7)
W11 0.0353(8) 0.0661(9) 0.0434(8) -0.0155(6) 0.0044(6) -0.0114(7)
W12 0.0584(10) 0.0516(8) 0.0332(7) -0.0048(6) 0.0124(6) -0.0179(7)
W13 0.0643(11) 0.0653(9) 0.0364(7) -0.0112(6) 0.0189(7) -0.0128(8)
W14 0.0631(10) 0.0423(7) 0.0276(6) -0.0009(5) -0.0014(6) -0.0015(6)
W15 0.0467(9) 0.0450(7) 0.0254(6) -0.0069(5) 0.0012(6) 0.0021(6)
W16 0.0393(8) 0.0523(8) 0.0372(7) -0.0104(6) -0.0044(6) 0.0094(6)
W17 0.0392(9) 0.0789(11) 0.0574(9) -0.0232(8) 0.0088(7) -0.0020(8)
W18 0.0389(9) 0.0643(9) 0.0411(7) -0.0113(6) -0.0112(6) 0.0059(7)
W19 0.0414(8) 0.0359(6) 0.0246(6) -0.0016(5) -0.0038(5) 0.0044(5)
W20 0.0381(8) 0.0374(6) 0.0222(6) -0.0045(5) -0.0047(5) 0.0034(5)
W21 0.0408(8) 0.0268(6) 0.0298(6) -0.0014(4) 0.0005(5) -0.0035(5)
W22 0.0356(7) 0.0361(6) 0.0246(6) -0.0032(5) -0.0033(5) -0.0072(5)
W23 0.0354(8) 0.0411(7) 0.0327(6) -0.0016(5) -0.0016(5) -0.0119(6)
W24 0.0299(7) 0.0397(6) 0.0308(6) 0.0018(5) -0.0048(5) -0.0023(5)
W25 0.0319(7) 0.0418(7) 0.0313(6) -0.0011(5) 0.0037(5) -0.0056(5)
W26 0.0419(8) 0.0400(6) 0.0239(6) 0.0040(5) -0.0003(5) -0.0092(6)
W27 0.0475(8) 0.0313(6) 0.0330(6) 0.0040(5) -0.0008(6) -0.0114(6)
W28 0.0404(8) 0.0316(6) 0.0281(6) 0.0040(5) -0.0054(5) -0.0019(5)
W29 0.0345(7) 0.0320(6) 0.0212(5) -0.0010(4) -0.0025(5) -0.0048(5)
W30 0.0306(7) 0.0296(6) 0.0289(6) -0.0013(4) 0.0009(5) -0.0011(5)
Hf1 0.0300(7) 0.0309(6) 0.0253(6) 0.0006(4) -0.0030(5) -0.0042(5)
Hf2 0.0336(8) 0.0420(7) 0.0255(6) -0.0016(5) -0.0016(5) -0.0091(6)
Hf3 0.0369(8) 0.0438(7) 0.0268(6) -0.0031(5) 0.0014(5) -0.0086(6)
Hf4 0.0344(7) 0.0334(6) 0.0223(6) -0.0020(5) 0.0006(5) -0.0027(5)
Hf5 0.0327(7) 0.0289(6) 0.0217(6) -0.0014(4) -0.0010(5) -0.0028(5)
Hf6 0.0294(7) 0.0286(6) 0.0227(6) -0.0003(4) -0.0017(5) -0.0022(5)
K1 0.054(5) 0.063(5) 0.046(4) 0.014(4) -0.018(4) -0.018(4)
K2 0.057(5) 0.044(4) 0.040(4) 0.010(3) -0.012(3) -0.002(3)
K3 0.068(6) 0.064(5) 0.040(4) 0.004(3) 0.007(4) -0.002(4)
K4 0.067(9) 0.070(7) 0.055(7) 0.000 -0.014(6) 0.000
K5 0.097(8) 0.087(6) 0.032(4) 0.006(4) 0.006(4) 0.015(5)
K6 0.059(6) 0.090(7) 0.080(6) -0.015(5) -0.012(5) -0.001(5)
K7 0.081(9) 0.043(6) 0.038(6) 0.015(4) 0.006(5) 0.018(5)
K8 0.067(8) 0.054(6) 0.057(7) -0.011(5) -0.020(6) 0.010(6)
K9 0.028(7) 0.050(7) 0.085(9) 0.018(6) -0.011(6) -0.027(6)

loop_
_atom_type_symbol
_atom_type_description
_atom_type_scat_dispersion_real
_atom_type_scat_dispersion_imag
_atom_type_scat_source
O O 0.0106 0.0060 'International Tables Vol C Tables 4.2.6.8 and 6.1.1.4'
Si Si 0.0817 0.0704 'International Tables Vol C Tables 4.2.6.8 and 6.1.1.4'
K K 0.2009 0.2494 'International Tables Vol C Tables 4.2.6.8 and 6.1.1.4'
Hf Hf -0.5830 6.1852 'International Tables Vol C Tables 4.2.6.8 and 6.1.1.4'
W W -0.8490 6.8722 'International Tables Vol C Tables 4.2.6.8 and 6.1.1.4'
H H 0.0000 0.0000 'International Tables Vol C Tables 4.2.6.8 and 6.1.1.4'

loop_
_geom_angle_atom_site_label_1
_geom_angle_atom_site_label_2
_geom_angle_atom_site_label_3
_geom_angle
_geom_angle_site_symmetry_1
_geom_angle_site_symmetry_3
O1T W1 O1R 100.2(9) . .
O1T W1 O1A 100.9(9) . .
O1R W1 O1A 92.1(8) . .
O1T W1 O18 99.7(9) . .
O1R W1 O18 92.4(8) . .
O1A W1 O18 157.7(8) . .
O1T W1 O17 94.2(9) . .
O1R W1 O17 165.6(8) . .
O1A W1 O17 86.5(8) . .
O18 W1 O17 83.7(8) . .
O1T W1 O1SI 173.3(8) . .
O1R W1 O1SI 84.6(7) . .
O1A W1 O1SI 74.1(7) . .
O18 W1 O1SI 84.6(7) . .
O17 W1 O1SI 81.1(7) . .
O1T W1 K1 50.8(7) . .
O1R W1 K1 49.9(6) . .
O1A W1 K1 105.4(6) . .
O18 W1 K1 94.1(6) . .
O17 W1 K1 144.1(6) . .
O1SI W1 K1 134.5(5) . .
O2A W2 O2R 102.2(9) . .
O2A W2 O1A 98.7(9) . .
O2R W2 O1A 93.1(8) . .
O2A W2 O24 98.3(9) . .
O2R W2 O24 94.0(9) . .
O1A W2 O24 159.9(9) . .
O2A W2 O23 95.8(9) . .
O2R W2 O23 162.1(9) . .
O1A W2 O23 84.9(8) . .
O24 W2 O23 82.7(9) . .
O2A W2 O1SI 172.7(8) . .
O2R W2 O1SI 81.7(8) . .
O1A W2 O1SI 74.9(7) . .
O24 W2 O1SI 87.5(8) . .
O23 W2 O1SI 80.6(8) . .
O3T W3 O23 105.0(11) . .
O3T W3 O37 100.2(10) . .
O23 W3 O37 92.7(9) . .
O3T W3 O35 100.2(11) . .
O23 W3 O35 153.9(10) . .
O37 W3 O35 89.8(10) . .
O3T W3 O34 98.7(11) . .
O23 W3 O34 84.5(9) . .
O37 W3 O34 160.9(9) . .
O35 W3 O34 84.7(10) . .
O3T W3 O2SI 170.8(10) . .
O23 W3 O2SI 81.3(9) . .
O37 W3 O2SI 86.1(8) . .
O35 W3 O2SI 72.9(9) . .
O34 W3 O2SI 74.9(8) . .
O3T W3 K15 22.8(9) . 1_545
O23 W3 K15 85.9(8) . 1_545
O37 W3 K15 114.0(7) . 1_545
O35 W3 K15 116.7(8) . 1_545
O34 W3 K15 84.7(7) . 1_545
O2SI W3 K15 156.7(6) . 1_545
O4A W4 O24 103.2(10) . .
O4A W4 O34 103.2(10) . .
O24 W4 O34 86.7(9) . .
O4A W4 O9W 101.6(10) . .
O24 W4 O9W 91.2(9) . .
O34 W4 O9W 154.9(9) . .
O4A W4 O45 100.7(10) . .
O24 W4 O45 155.7(9) . .
O34 W4 O45 84.1(9) . .
O9W W4 O45 87.7(9) . .
O4A W4 O2SI 176.6(9) . .
O24 W4 O2SI 79.6(8) . .
O34 W4 O2SI 74.9(9) . .
O9W W4 O2SI 80.2(8) . .
O45 W4 O2SI 76.3(8) . .
O4A W4 K6 47.8(8) . 4_545
O24 W4 K6 107.1(7) . 4_545
O34 W4 K6 149.5(7) . 4_545
O9W W4 K6 54.2(6) . 4_545
O45 W4 K6 91.8(6) . 4_545
O2SI W4 K6 133.5(5) . 4_545
O4A W4 K12 54.6(8) . 1_545
O24 W4 K12 155.5(7) . 1_545
O34 W4 K12 88.8(7) . 1_545
O9W W4 K12 102.7(7) . 1_545
O45 W4 K12 46.7(7) . 1_545
O2SI W4 K12 122.3(6) . 1_545
K6 W4 K12 67.2(3) 4_545 1_545
O5A W5 O510 104.1(11) . .
O5A W5 O56 99.4(11) . .
O510 W5 O56 92.5(10) . .
O5A W5 O45 98.9(10) . .
O510 W5 O45 85.6(9) . .
O56 W5 O45 161.5(10) . .
O5A W5 O35 101.0(11) . .
O510 W5 O35 154.3(10) . .
O56 W5 O35 88.6(10) . .
O45 W5 O35 85.3(10) . .
O5A W5 O2SI 171.2(10) . .
O510 W5 O2SI 82.9(8) . .
O56 W5 O2SI 85.4(9) . .
O45 W5 O2SI 76.1(8) . .
O35 W5 O2SI 71.6(9) . .
O6A W6 O7W 103.3(10) . .
O6A W6 O56 102.0(10) . .
O7W W6 O56 91.3(9) . .
O6A W6 O67 100.4(10) . .
O7W W6 O67 155.3(9) . .
O56 W6 O67 90.5(9) . .
O6A W6 O68 97.5(10) . .
O7W W6 O68 85.1(9) . .
O56 W6 O68 160.5(10) . .
O67 W6 O68 85.0(9) . .
O6A W6 O3SI 170.8(9) . .
O7W W6 O3SI 83.0(8) . .
O56 W6 O3SI 84.3(9) . .
O67 W6 O3SI 72.7(8) . .
O68 W6 O3SI 76.2(8) . .
O6A W6 K8 51.9(8) . 5_565
O7W W6 K8 98.4(7) . 5_565
O56 W6 K8 153.7(7) . 5_565
O67 W6 K8 90.7(7) . 5_565
O68 W6 K8 45.7(7) . 5_565
O3SI W6 K8 121.1(5) . 5_565
O7T W7 O17 103.1(10) . .
O7T W7 O37 100.8(10) . .
O17 W7 O37 91.1(9) . .
O7T W7 O78 99.5(9) . .
O17 W7 O78 85.6(9) . .
O37 W7 O78 159.7(8) . .
O7T W7 O67 101.4(10) . .
O17 W7 O67 154.7(9) . .
O37 W7 O67 90.5(9) . .
O78 W7 O67 84.2(9) . .
O7T W7 O3SI 171.3(9) . .
O17 W7 O3SI 84.0(8) . .
O37 W7 O3SI 84.0(8) . .
O78 W7 O3SI 75.8(7) . .
O67 W7 O3SI 71.1(8) . .
O8T W8 O68 101.7(10) . .
O8T W8 O18 102.9(10) . .
O68 W8 O18 155.1(9) . .
O8T W8 O78 102.6(9) . .
O68 W8 O78 84.0(9) . .
O18 W8 O78 86.8(8) . .
O8T W8 O89 102.4(9) . .
O68 W8 O89 87.0(9) . .
O18 W8 O89 91.6(9) . .
O78 W8 O89 154.6(8) . .
O8T W8 O3SI 175.7(9) . .
O68 W8 O3SI 74.6(8) . .
O18 W8 O3SI 80.7(7) . .
O78 W8 O3SI 75.1(7) . .
O89 W8 O3SI 79.7(7) . .
O9A W9 O9R 100.3(10) . .
O9A W9 O89 101.2(9) . .
O9R W9 O89 94.3(9) . .
O9A W9 O910 100.1(10) . .
O9R W9 O910 90.6(9) . .
O89 W9 O910 156.8(9) . .
O9A W9 O7W 93.3(9) . .
O9R W9 O7W 166.3(9) . .
O89 W9 O7W 84.9(8) . .
O910 W9 O7W 85.0(9) . .
O9A W9 O4SI 170.9(9) . .
O9R W9 O4SI 85.8(8) . .
O89 W9 O4SI 84.9(8) . .
O910 W9 O4SI 72.9(8) . .
O7W W9 O4SI 80.4(8) . .
O18W W10 O10R 101.8(11) . .
O18W W10 O910 100.1(11) . .
O10R W10 O910 94.7(9) . .
O18W W10 O9W 98.7(11) . .
O10R W10 O9W 91.0(9) . .
O910 W10 O9W 158.8(9) . .
O18W W10 O510 95.2(11) . .
O10R W10 O510 162.9(9) . .
O910 W10 O510 83.5(9) . .
O9W W10 O510 85.0(9) . .
O18W W10 O4SI 172.9(10) . .
O10R W10 O4SI 82.3(8) . .
O910 W10 O4SI 73.7(8) . .
O9W W10 O4SI 86.9(8) . .
O510 W10 O4SI 80.8(8) . .
O18W W10 K6 56.9(9) . 4_545
O10R W10 K6 84.1(6) . 4_545
O910 W10 K6 155.8(7) . 4_545
O9W W10 K6 45.2(6) . 4_545
O510 W10 K6 104.4(6) . 4_545
O4SI W10 K6 129.8(5) . 4_545
O14W W11 O11R 102.0(11) . .
O14W W11 O118 100.4(11) . .
O11R W11 O118 91.4(9) . .
O14W W11 O112 98.5(11) . .
O11R W11 O112 93.2(9) . .
O118 W11 O112 159.2(9) . .
O14W W11 O117 92.9(11) . .
O11R W11 O117 164.8(9) . .
O118 W11 O117 82.8(9) . .
O112 W11 O117 87.7(9) . .
O14W W11 O1S2 170.9(10) . .
O11R W11 O1S2 84.4(8) . .
O118 W11 O1S2 85.7(8) . .
O112 W11 O1S2 74.6(8) . .
O117 W11 O1S2 81.1(8) . .
O12A W12 O12R 101.2(10) . .
O12A W12 O124 100.5(10) . .
O12R W12 O124 92.7(9) . .
O12A W12 O112 96.0(10) . .
O12R W12 O112 94.3(9) . .
O124 W12 O112 160.5(9) . .
O12A W12 O12W 95.2(10) . .
O12R W12 O12W 163.6(9) . .
O124 W12 O12W 83.6(10) . .
O112 W12 O12W 84.5(9) . .
O12A W12 O1S2 170.3(10) . .
O12R W12 O1S2 82.6(8) . .
O124 W12 O1S2 88.2(8) . .
O112 W12 O1S2 74.7(8) . .
O12W W12 O1S2 81.3(8) . .
O13A W13 O12W 103.7(12) . .
O13A W13 O137 100.1(12) . .
O12W W13 O137 92.4(11) . .
O13A W13 O135 101.7(11) . .
O12W W13 O135 153.7(10) . .
O137 W13 O135 89.4(10) . .
O13A W13 O134 98.3(11) . .
O12W W13 O134 84.8(10) . .
O137 W13 O134 161.5(10) . .
O135 W13 O134 85.3(9) . .
O13A W13 O2S2 171.3(11) . .
O12W W13 O2S2 83.1(9) . .
O137 W13 O2S2 84.8(9) . .
O135 W13 O2S2 71.0(8) . .
O134 W13 O2S2 76.8(8) . .
O14B W14 O134 100.4(10) . .
O14B W14 O140 101.1(10) . .
O134 W14 O140 158.0(9) . .
O14B W14 O145 99.5(10) . .
O134 W14 O145 86.1(9) . .
O140 W14 O145 85.8(9) . .
O14B W14 O124 104.7(10) . .
O134 W14 O124 86.9(9) . .
O140 W14 O124 92.1(9) . .
O145 W14 O124 155.6(9) . .
O14B W14 O2S2 174.8(9) . .
O134 W14 O2S2 77.1(8) . .
O140 W14 O2S2 81.1(8) . .
O145 W14 O2S2 75.9(8) . .
O124 W14 O2S2 79.8(8) . .
O14B W14 K15 44.9(8) . 6_576
O134 W14 K15 55.6(7) . 6_576
O140 W14 K15 145.2(7) . 6_576
O145 W14 K15 92.4(7) . 6_576
O124 W14 K15 102.8(7) . 6_576
O2S2 W14 K15 132.1(6) . 6_576
O15A W15 O150 101.5(10) . .
O15A W15 O135 103.9(10) . .
O150 W15 O135 153.8(9) . .
O15A W15 O156 99.8(9) . .
O150 W15 O156 92.6(9) . .
O135 W15 O156 89.7(9) . .
O15A W15 O145 98.3(9) . .
O150 W15 O145 83.5(8) . .
O135 W15 O145 86.2(9) . .
O156 W15 O145 161.9(9) . .
O15A W15 O2S2 173.5(9) . .
O150 W15 O2S2 82.7(8) . .
O135 W15 O2S2 71.4(8) . .
O156 W15 O2S2 84.9(8) . .
O145 W15 O2S2 77.1(8) . .
O15A W15 K3 46.7(7) . 6_576
O150 W15 K3 86.7(6) . 6_576
O135 W15 K3 115.8(7) . 6_576
O156 W15 K3 56.2(6) . 6_576
O145 W15 K3 140.6(6) . 6_576
O2S2 W15 K3 139.2(5) . 6_576
O15A W15 K5 57.5(8) . 6_576
O150 W15 K5 46.6(6) . 6_576
O135 W15 K5 152.1(7) . 6_576
O156 W15 K5 112.6(6) . 6_576
O145 W15 K5 77.3(6) . 6_576
O2S2 W15 K5 125.0(5) . 6_576
K3 W15 K5 68.5(2) 6_576 6_576
O16T W16 O169 103.7(10) . .
O16T W16 O156 97.9(10) . .
O169 W16 O156 92.1(9) . .
O16T W16 O20W 101.5(11) . .
O169 W16 O20W 154.5(9) . .
O156 W16 O20W 87.4(10) . .
O16T W16 O168 100.5(10) . .
O169 W16 O168 85.3(9) . .
O156 W16 O168 161.6(9) . .
O20W W16 O168 87.2(10) . .
O16T W16 O3S2 172.5(10) . .
O169 W16 O3S2 82.8(8) . .
O156 W16 O3S2 85.5(8) . .
O20W W16 O3S2 71.8(9) . .
O168 W16 O3S2 76.1(8) . .
O16T W16 K3 48.2(8) . 6_576
O169 W16 K3 85.8(6) . 6_576
O156 W16 K3 53.8(6) . 6_576
O20W W16 K3 113.8(7) . 6_576
O168 W16 K3 143.7(7) . 6_576
O3S2 W16 K3 137.2(5) . 6_576
O17A W17 O117 106.6(12) . .
O17A W17 O137 100.3(12) . .
O117 W17 O137 91.6(10) . .
O17A W17 O20W 100.1(12) . .
O117 W17 O20W 152.9(10) . .
O137 W17 O20W 88.3(10) . .
O17A W17 O178 99.9(12) . .
O117 W17 O178 85.4(9) . .
O137 W17 O178 159.6(10) . .
O20W W17 O178 85.3(9) . .
O17A W17 O3S2 169.9(11) . .
O117 W17 O3S2 82.1(9) . .
O137 W17 O3S2 84.3(9) . .
O20W W17 O3S2 70.9(9) . .
O178 W17 O3S2 75.3(8) . .
O18T W18 O178 100.2(11) . .
O18T W18 O168 100.5(10) . .
O178 W18 O168 82.6(10) . .
O18T W18 O118 101.6(10) . .
O178 W18 O118 88.3(9) . .
O168 W18 O118 157.3(9) . .
O18T W18 O189 102.0(10) . .
O178 W18 O189 156.6(9) . .
O168 W18 O189 86.3(9) . .
O118 W18 O189 94.2(9) . .
O18T W18 O3S2 175.6(10) . .
O178 W18 O3S2 76.8(9) . .
O168 W18 O3S2 76.1(8) . .
O118 W18 O3S2 81.6(8) . .
O189 W18 O3S2 80.6(8) . .
O18T W18 K14 55.8(9) . 2
O178 W18 K14 46.2(8) . 2
O168 W18 K14 80.5(8) . 2
O118 W18 K14 107.8(8) . 2
O189 W18 K14 150.9(7) . 2
O3S2 W18 K14 120.5(7) . 2
O18T W18 K12 52.5(9) . .
O178 W18 K12 150.6(7) . .
O168 W18 K12 91.3(7) . .
O118 W18 K12 106.3(7) . .
O189 W18 K12 49.7(6) . .
O3S2 W18 K12 129.7(6) . .
K14 W18 K12 104.4(5) 2 .
O19T W19 O19R 101.4(8) . .
O19T W19 O189 99.9(9) . .
O19R W19 O189 92.0(8) . .
O19T W19 O190 100.5(8) . .
O19R W19 O190 92.6(8) . .
O189 W19 O190 157.7(8) . .
O19T W19 O169 93.9(8) . .
O19R W19 O169 164.7(8) . .
O189 W19 O169 84.8(8) . .
O190 W19 O169 85.0(8) . .
O19T W19 O4S2 172.3(8) . .
O19R W19 O4S2 84.2(7) . .
O189 W19 O4S2 85.0(7) . .
O190 W19 O4S2 73.8(7) . .
O169 W19 O4S2 80.5(7) . .
O19T W19 K13 54.4(7) . .
O19R W19 K13 47.7(6) . .
O189 W19 K13 92.1(6) . .
O190 W19 K13 107.0(6) . .
O169 W19 K13 147.2(6) . .
O4S2 W19 K13 131.8(5) . .
O19T W19 K12 57.1(7) . .
O19R W19 K12 79.2(6) . .
O189 W19 K12 49.0(6) . .
O190 W19 K12 153.2(6) . .
O169 W19 K12 109.2(6) . .
O4S2 W19 K12 129.7(5) . .
K13 W19 K12 49.2(4) . .
O19T W19 K10 34.2(7) . .
O19R W19 K10 69.7(6) . .
O189 W19 K10 112.7(6) . .
O190 W19 K10 89.3(6) . .
O169 W19 K10 125.3(6) . .
O4S2 W19 K10 148.3(5) . .
K13 W19 K10 29.0(3) . .
K12 W19 K10 63.9(4) . .
O20T W20 O20R 101.6(9) . .
O20T W20 O140 100.4(9) . .
O20R W20 O140 90.9(8) . .
O20T W20 O190 95.5(8) . .
O20R W20 O190 95.2(8) . .
O140 W20 O190 161.5(9) . .
O20T W20 O150 95.1(8) . .
O20R W20 O150 163.2(8) . .
O140 W20 O150 84.3(8) . .
O190 W20 O150 84.9(8) . .
O20T W20 O4S2 169.6(7) . .
O20R W20 O4S2 81.7(8) . .
O140 W20 O4S2 89.3(8) . .
O190 W20 O4S2 74.3(7) . .
O150 W20 O4S2 82.1(7) . .
O20T W20 K11 76.7(7) . 4_545
O20R W20 K11 41.6(6) . 4_545
O140 W20 K11 63.7(7) . 4_545
O190 W20 K11 130.1(6) . 4_545
O150 W20 K11 144.3(6) . 4_545
O4S2 W20 K11 111.3(5) . 4_545
O20T W20 K5 43.3(6) . 6_576
O20R W20 K5 144.5(6) . 6_576
O140 W20 K5 99.9(6) . 6_576
O190 W20 K5 85.1(6) . 6_576
O150 W20 K5 52.3(6) . 6_576
O4S2 W20 K5 131.6(5) . 6_576
K11 W20 K5 115.3(3) 4_545 6_576
O21A W21 O21R 101.5(9) . .
O21A W21 O218 100.9(9) . .
O21R W21 O218 92.8(8) . .
O21A W21 O212 98.7(9) . .
O21R W21 O212 92.6(8) . .
O218 W21 O212 158.1(8) . .
O21A W21 O217 92.5(8) . .
O21R W21 O217 166.0(7) . .
O218 W21 O217 84.8(7) . .
O212 W21 O217 84.8(7) . .
O21A W21 O1S3 171.2(9) . .
O21R W21 O1S3 84.4(7) . .
O218 W21 O1S3 85.1(7) . .
O212 W21 O1S3 74.4(7) . .
O217 W21 O1S3 81.6(7) . .
O21A W21 K13 54.3(7) . .
O21R W21 K13 47.8(6) . .
O218 W21 K13 94.5(6) . .
O212 W21 K13 104.8(6) . .
O217 W21 K13 146.2(5) . .
O1S3 W21 K13 132.1(5) . .
O21A W21 K10 32.8(7) . .
O21R W21 K10 71.6(6) . .
O218 W21 K10 114.8(6) . .
O212 W21 K10 87.0(6) . .
O217 W21 K10 122.0(5) . .
O1S3 W21 K10 148.9(5) . .
K13 W21 K10 30.1(3) . .
O22A W22 O22R 101.6(9) . .
O22A W22 O212 95.6(8) . .
O22R W22 O212 95.2(8) . .
O22A W22 O224 102.0(9) . .
O22R W22 O224 90.8(8) . .
O212 W22 O224 159.9(7) . .
O22A W22 O223 94.8(8) . .
O22R W22 O223 163.4(7) . .
O212 W22 O223 85.9(7) . .
O224 W22 O223 83.0(7) . .
O22A W22 O1S3 169.7(8) . .
O22R W22 O1S3 82.8(8) . .
O212 W22 O1S3 74.6(7) . .
O224 W22 O1S3 87.2(7) . .
O223 W22 O1S3 81.5(7) . .
O22A W22 K7 49.5(7) . 4
O22R W22 K7 94.1(6) . 4
O212 W22 K7 47.3(5) . 4
O224 W22 K7 151.4(6) . 4
O223 W22 K7 98.7(5) . 4
O1S3 W22 K7 121.3(5) . 4
O23T W23 O223 102.4(9) . .
O23T W23 O237 98.6(10) . .
O223 W23 O237 92.2(9) . .
O23T W23 O234 98.9(9) . .
O223 W23 O234 85.0(8) . .
O237 W23 O234 162.4(9) . .
O23T W23 O235 101.9(10) . .
O223 W23 O235 154.9(8) . .
O237 W23 O235 90.3(9) . .
O234 W23 O235 85.1(8) . .
O23T W23 O2S3 173.0(9) . .
O223 W23 O2S3 82.7(7) . .
O237 W23 O2S3 85.8(8) . .
O234 W23 O2S3 76.6(7) . .
O235 W23 O2S3 72.6(8) . .
O23T W23 K2 49.6(7) . 4
O223 W23 K2 52.8(6) . 4
O237 W23 K2 100.3(6) . 4
O234 W23 K2 91.9(6) . 4
O235 W23 K2 150.5(7) . 4
O2S3 W23 K2 135.1(4) . 4
O24A W24 O224 102.8(9) . .
O24A W24 O240 103.5(9) . .
O224 W24 O240 91.7(8) . .
O24A W24 O245 100.6(9) . .
O224 W24 O245 155.7(8) . .
O240 W24 O245 88.6(8) . .
O24A W24 O234 99.7(9) . .
O224 W24 O234 85.4(8) . .
O240 W24 O234 156.6(8) . .
O245 W24 O234 84.7(8) . .
O24A W24 O2S3 175.1(8) . .
O224 W24 O2S3 79.5(7) . .
O240 W24 O2S3 80.6(7) . .
O245 W24 O2S3 76.7(7) . .
O234 W24 O2S3 76.0(7) . .
O24A W24 K6 34.3(7) . .
O224 W24 K6 115.7(6) . .
O240 W24 K6 131.2(6) . .
O245 W24 K6 81.3(6) . .
O234 W24 K6 69.9(6) . .
O2S3 W24 K6 140.8(5) . .
O25A W25 O250 105.6(9) . .
O25A W25 O256 99.6(9) . .
O250 W25 O256 92.6(9) . .
O25A W25 O235 99.1(10) . .
O250 W25 O235 154.3(9) . .
O256 W25 O235 90.3(9) . .
O25A W25 O245 98.1(9) . .
O250 W25 O245 85.0(8) . .
O256 W25 O245 162.2(8) . .
O235 W25 O245 84.5(8) . .
O25A W25 O2S3 169.9(8) . .
O250 W25 O2S3 82.4(7) . .
O256 W25 O2S3 85.9(8) . .
O235 W25 O2S3 72.3(8) . .
O245 W25 O2S3 76.3(7) . .
O26A W26 O269 102.9(9) . .
O26A W26 O267 101.4(9) . .
O269 W26 O267 155.3(8) . .
O26A W26 O256 100.5(9) . .
O269 W26 O256 90.5(8) . .
O267 W26 O256 89.8(9) . .
O26A W26 O268 98.1(9) . .
O269 W26 O268 86.7(8) . .
O267 W26 O268 85.2(8) . .
O256 W26 O268 161.4(8) . .
O26A W26 O3S3 171.6(8) . .
O269 W26 O3S3 83.0(7) . .
O267 W26 O3S3 72.4(8) . .
O256 W26 O3S3 85.3(7) . .
O268 W26 O3S3 76.1(7) . .
O27A W27 O217 101.8(9) . .
O27A W27 O237 97.6(10) . .
O217 W27 O237 92.6(8) . .
O27A W27 O278 100.7(9) . .
O217 W27 O278 85.1(8) . .
O237 W27 O278 161.6(8) . .
O27A W27 O267 101.6(10) . .
O217 W27 O267 156.0(8) . .
O237 W27 O267 89.3(9) . .
O278 W27 O267 85.7(9) . .
O27A W27 O3S3 172.6(9) . .
O217 W27 O3S3 84.5(7) . .
O237 W27 O3S3 85.8(8) . .
O278 W27 O3S3 75.9(7) . .
O267 W27 O3S3 71.8(8) . .
O27A W27 K11 31.4(8) . .
O217 W27 K11 85.5(6) . .
O237 W27 K11 71.7(7) . .
O278 W27 K11 126.1(6) . .
O267 W27 K11 117.6(7) . .
O3S3 W27 K11 154.9(5) . .
O28T W28 O278 101.6(9) . .
O28T W28 O289 101.4(9) . .
O278 W28 O289 156.0(8) . .
O28T W28 O218 103.2(9) . .
O278 W28 O218 87.2(8) . .
O289 W28 O218 94.2(7) . .
O28T W28 O268 100.0(9) . .
O278 W28 O268 82.7(8) . .
O289 W28 O268 86.6(8) . .
O218 W28 O268 156.1(8) . .
O28T W28 O3S3 174.9(8) . .
O278 W28 O3S3 75.5(7) . .
O289 W28 O3S3 81.1(7) . .
O218 W28 O3S3 80.9(7) . .
O268 W28 O3S3 75.6(7) . .
O29T W29 O29R 99.0(9) . .
O29T W29 O290 100.7(8) . .
O29R W29 O290 92.3(8) . .
O29T W29 O289 98.6(8) . .
O29R W29 O289 91.4(8) . .
O290 W29 O289 159.6(8) . .
O29T W29 O269 95.3(8) . .
O29R W29 O269 165.6(8) . .
O290 W29 O269 86.9(8) . .
O289 W29 O269 84.7(7) . .
O29T W29 O4S3 174.9(8) . .
O29R W29 O4S3 84.7(7) . .
O290 W29 O4S3 75.6(7) . .
O289 W29 O4S3 84.8(7) . .
O269 W29 O4S3 81.2(7) . .
O29T W29 K1 51.2(7) . .
O29R W29 K1 49.0(6) . .
O290 W29 K1 108.7(6) . .
O289 W29 K1 88.7(6) . .
O269 W29 K1 144.4(5) . .
O4S3 W29 K1 133.0(4) . .
O30A W30 O30R 102.5(9) . .
O30A W30 O240 99.4(9) . .
O30R W30 O240 91.3(8) . .
O30A W30 O290 98.6(9) . .
O30R W30 O290 92.7(8) . .
O240 W30 O290 160.3(7) . .
O30A W30 O250 94.5(9) . .
O30R W30 O250 162.9(7) . .
O240 W30 O250 85.0(8) . .
O290 W30 O250 85.6(7) . .
O30A W30 O4S3 172.2(8) . .
O30R W30 O4S3 82.0(7) . .
O240 W30 O4S3 86.7(7) . .
O290 W30 O4S3 74.8(7) . .
O250 W30 O4S3 81.2(7) . .
O30A W30 K7 79.5(7) . .
O30R W30 K7 44.4(6) . .
O240 W30 K7 58.4(6) . .
O290 W30 K7 133.6(6) . .
O250 W30 K7 140.8(6) . .
O4S3 W30 K7 107.9(4) . .
O2R Hf1 O16H 149.7(7) . .
O2R Hf1 O1R 80.7(7) . .
O16H Hf1 O1R 85.7(7) . .
O2R Hf1 O12H 113.8(7) . .
O16H Hf1 O12H 89.9(7) . .
O1R Hf1 O12H 79.4(7) . .
O2R Hf1 O16Q 87.6(7) . .
O16H Hf1 O16Q 78.1(7) . .
O1R Hf1 O16Q 124.8(7) . .
O12H Hf1 O16Q 151.3(7) . .
O2R Hf1 O12Q 121.1(7) . .
O16H Hf1 O12Q 82.9(7) . .
O1R Hf1 O12Q 149.7(7) . .
O12H Hf1 O12Q 72.5(7) . .
O16Q Hf1 O12Q 80.1(7) . .
O2R Hf1 O16P 79.9(7) . .
O16H Hf1 O16P 72.0(7) . .
O1R Hf1 O16P 84.9(7) . .
O12H Hf1 O16P 156.9(7) . .
O16Q Hf1 O16P 39.9(6) . .
O12Q Hf1 O16P 117.7(7) . .
O2R Hf1 O12P 82.6(7) . .
O16H Hf1 O12P 123.5(7) . .
O1R Hf1 O12P 140.2(7) . .
O12H Hf1 O12P 74.8(7) . .
O16Q Hf1 O12P 90.1(7) . .
O12Q Hf1 O12P 40.6(6) . .
O16P Hf1 O12P 127.1(7) . .
O2R Hf1 Hf6 118.2(6) . .
O16H Hf1 Hf6 38.9(5) . .
O1R Hf1 Hf6 101.6(5) . .
O12H Hf1 Hf6 127.5(5) . .
O16Q Hf1 Hf6 40.4(4) . .
O12Q Hf1 Hf6 86.8(5) . .
O16P Hf1 Hf6 40.0(4) . .
O12P Hf1 Hf6 118.0(5) . .
O2R Hf1 Hf2 112.0(5) . .
O16H Hf1 Hf2 98.3(5) . .
O1R Hf1 Hf2 116.8(5) . .
O12H Hf1 Hf2 37.9(5) . .
O16Q Hf1 Hf2 117.6(5) . .
O12Q Hf1 Hf2 38.4(5) . .
O16P Hf1 Hf2 156.0(4) . .
O12P Hf1 Hf2 40.5(5) . .
Hf6 Hf1 Hf2 120.22(4) . .
O2R Hf1 K1 103.7(5) . .
O16H Hf1 K1 53.5(5) . .
O1R Hf1 K1 35.5(5) . .
O12H Hf1 K1 94.6(5) . .
O16Q Hf1 K1 98.8(5) . .
O12Q Hf1 K1 135.0(5) . .
O16P Hf1 K1 63.3(5) . .
O12P Hf1 K1 169.2(5) . .
Hf6 Hf1 K1 67.02(10) . .
Hf2 Hf1 K1 128.81(13) . .
O2R Hf1 K2 107.1(5) . .
O16H Hf1 K2 84.3(5) . .
O1R Hf1 K2 169.8(5) . .
O12H Hf1 K2 102.7(5) . .
O16Q Hf1 K2 50.7(5) . .
O12Q Hf1 K2 30.2(5) . .
O16P Hf1 K2 90.0(5) . .
O12P Hf1 K2 49.0(5) . .
Hf6 Hf1 K2 69.04(10) . .
Hf2 Hf1 K2 66.94(11) . .
K1 Hf1 K2 134.43(14) . .
O10R Hf2 O9R 81.2(8) . .
O10R Hf2 O23H 149.3(8) . .
O9R Hf2 O23H 85.5(8) . .
O10R Hf2 O12H 113.4(7) . .
O9R Hf2 O12H 80.1(8) . .
O23H Hf2 O12H 91.1(7) . .
O10R Hf2 O23Q 87.3(7) . .
O9R Hf2 O23Q 124.6(8) . .
O23H Hf2 O23Q 77.7(7) . .
O12H Hf2 O23Q 151.1(7) . .
O10R Hf2 O12Q 120.2(7) . .
O9R Hf2 O12Q 150.1(7) . .
O23H Hf2 O12Q 83.7(7) . .
O12H Hf2 O12Q 72.4(7) . .
O23Q Hf2 O12Q 79.9(7) . .
O10R Hf2 O23P 80.0(8) . .
O9R Hf2 O23P 84.2(8) . .
O23H Hf2 O23P 71.3(8) . .
O12H Hf2 O23P 157.3(7) . .
O23Q Hf2 O23P 40.4(7) . .
O12Q Hf2 O23P 118.1(7) . .
O10R Hf2 O12P 81.9(7) . .
O9R Hf2 O12P 140.3(7) . .
O23H Hf2 O12P 124.2(7) . .
O12H Hf2 O12P 74.2(7) . .
O23Q Hf2 O12P 90.0(7) . .
O12Q Hf2 O12P 40.5(7) . .
O23P Hf2 O12P 127.4(7) . .
O10R Hf2 Hf3 118.1(5) . .
O9R Hf2 Hf3 102.4(6) . .
O23H Hf2 Hf3 39.0(5) . .
O12H Hf2 Hf3 128.3(5) . .
O23Q Hf2 Hf3 39.7(5) . .
O12Q Hf2 Hf3 86.2(5) . .
O23P Hf2 Hf3 40.4(5) . .
O12P Hf2 Hf3 117.2(5) . .
O10R Hf2 Hf1 111.1(6) . .
O9R Hf2 Hf1 117.1(6) . .
O23H Hf2 Hf1 99.5(5) . .
O12H Hf2 Hf1 37.6(5) . .
O23Q Hf2 Hf1 117.5(5) . .
O12Q Hf2 Hf1 38.5(5) . .
O23P Hf2 Hf1 156.6(6) . .
O12P Hf2 Hf1 40.2(5) . .
Hf3 Hf2 Hf1 120.15(5) . .
O10R Hf2 K2 106.5(6) . .
O9R Hf2 K2 169.9(6) . .
O23H Hf2 K2 84.6(6) . .
O12H Hf2 K2 102.1(5) . .
O23Q Hf2 K2 50.9(5) . .
O12Q Hf2 K2 29.8(5) . .
O23P Hf2 K2 90.7(6) . .
O12P Hf2 K2 48.9(5) . .
Hf3 Hf2 K2 68.36(11) . .
Hf1 Hf2 K2 66.66(10) . .
O11R Hf3 O12R 82.0(8) . .
O11R Hf3 O23H 88.3(8) . .
O12R Hf3 O23H 152.2(8) . .
O11R Hf3 O34H 79.2(8) . .
O12R Hf3 O34H 116.1(7) . .
O23H Hf3 O34H 87.2(7) . .
O11R Hf3 O34P 151.0(7) . .
O12R Hf3 O34P 117.9(8) . .
O23H Hf3 O34P 81.9(7) . .
O34H Hf3 O34P 73.1(7) . .
O11R Hf3 O23Q 123.6(8) . .
O12R Hf3 O23Q 86.4(7) . .
O23H Hf3 O23Q 77.5(7) . .
O34H Hf3 O23Q 151.4(7) . .
O34P Hf3 O23Q 80.9(7) . .
O11R Hf3 O23P 82.5(8) . .
O12R Hf3 O23P 80.9(8) . .
O23H Hf3 O23P 72.1(8) . .
O34H Hf3 O23P 152.7(8) . .
O34P Hf3 O23P 119.5(8) . .
O23Q Hf3 O23P 41.1(8) . .
O11R Hf3 O34Q 137.1(8) . .
O12R Hf3 O34Q 79.6(8) . .
O23H Hf3 O34Q 123.4(8) . .
O34H Hf3 O34Q 74.8(7) . .
O34P Hf3 O34Q 41.6(7) . .
O23Q Hf3 O34Q 93.6(7) . .
O23P Hf3 O34Q 131.4(8) . .
O11R Hf3 Hf2 103.5(5) . .
O12R Hf3 Hf2 119.1(5) . .
O23H Hf3 Hf2 38.6(5) . .
O34H Hf3 Hf2 124.6(5) . .
O34P Hf3 Hf2 85.7(5) . .
O23Q Hf3 Hf2 39.8(5) . .
O23P Hf3 Hf2 41.7(6) . .
O34Q Hf3 Hf2 119.4(5) . .
O11R Hf3 Hf4 116.3(5) . .
O12R Hf3 Hf4 111.2(6) . .
O23H Hf3 Hf4 96.4(5) . .
O34H Hf3 Hf4 38.0(5) . .
O34P Hf3 Hf4 39.0(5) . .
O23Q Hf3 Hf4 119.4(5) . .
O23P Hf3 Hf4 158.2(6) . .
O34Q Hf3 Hf4 40.6(5) . .
Hf2 Hf3 Hf4 118.83(5) . .
O19R Hf4 O20R 82.5(7) . .
O19R Hf4 O45Q 123.8(7) . .
O20R Hf4 O45Q 82.8(7) . .
O19R Hf4 O34H 78.9(7) . .
O20R Hf4 O34H 115.4(7) . .
O45Q Hf4 O34H 154.0(7) . .
O19R Hf4 O45H 87.4(7) . .
O20R Hf4 O45H 149.8(7) . .
O45Q Hf4 O45H 79.3(7) . .
O34H Hf4 O45H 90.3(7) . .
O19R Hf4 O34P 150.1(7) . .
O20R Hf4 O34P 118.3(7) . .
O45Q Hf4 O34P 82.2(7) . .
O34H Hf4 O34P 72.9(7) . .
O45H Hf4 O34P 83.2(7) . .
O19R Hf4 O45P 83.2(7) . .
O20R Hf4 O45P 78.5(7) . .
O45Q Hf4 O45P 40.7(7) . .
O34H Hf4 O45P 155.3(7) . .
O45H Hf4 O45P 72.0(7) . .
O34P Hf4 O45P 120.1(7) . .
O19R Hf4 O34Q 137.8(7) . .
O20R Hf4 O34Q 80.2(7) . .
O45Q Hf4 O34Q 91.8(7) . .
O34H Hf4 O34Q 74.4(7) . .
O45H Hf4 O34Q 124.3(7) . .
O34P Hf4 O34Q 41.1(7) . .
O45P Hf4 O34Q 129.7(8) . .
O19R Hf4 Hf5 103.7(5) . .
O20R Hf4 Hf5 115.5(5) . .
O45Q Hf4 Hf5 40.2(5) . .
O34H Hf4 Hf5 128.9(5) . .
O45H Hf4 Hf5 40.0(5) . .
O34P Hf4 Hf5 87.0(5) . .
O45P Hf4 Hf5 40.6(5) . .
O34Q Hf4 Hf5 118.6(5) . .
O19R Hf4 Hf3 116.2(5) . .
O20R Hf4 Hf3 111.0(5) . .
O45Q Hf4 Hf3 119.7(5) . .
O34H Hf4 Hf3 38.2(5) . .
O45H Hf4 Hf3 99.0(5) . .
O34P Hf4 Hf3 38.7(5) . .
O45P Hf4 Hf3 158.7(5) . .
O34Q Hf4 Hf3 40.0(6) . .
Hf5 Hf4 Hf3 121.25(4) . .
O19R Hf4 K11 125.6(6) . 4_545
O20R Hf4 K11 44.0(6) . 4_545
O45Q Hf4 K11 53.5(5) . 4_545
O34H Hf4 K11 126.7(6) . 4_545
O45H Hf4 K11 131.5(6) . 4_545
O34P Hf4 K11 80.5(6) . 4_545
O45P Hf4 K11 77.7(6) . 4_545
O34Q Hf4 K11 55.8(6) . 4_545
Hf5 Hf4 K11 93.7(3) . 4_545
Hf3 Hf4 K11 95.9(3) . 4_545
O19R Hf4 K13 37.2(5) . .
O20R Hf4 K13 108.1(5) . .
O45Q Hf4 K13 100.0(5) . .
O34H Hf4 K13 92.0(5) . .
O45H Hf4 K13 52.3(5) . .
O34P Hf4 K13 133.3(5) . .
O45P Hf4 K13 63.7(5) . .
O34Q Hf4 K13 166.3(6) . .
Hf5 Hf4 K13 68.4(2) . .
Hf3 Hf4 K13 126.5(2) . .
K11 Hf4 K13 137.6(4) 4_545 .
O21R Hf5 O22R 82.2(7) . .
O21R Hf5 O56P 149.4(7) . .
O22R Hf5 O56P 120.5(7) . .
O21R Hf5 O56H 78.6(7) . .
O22R Hf5 O56H 116.6(7) . .
O56P Hf5 O56H 73.0(7) . .
O21R Hf5 O45H 85.4(7) . .
O22R Hf5 O45H 148.1(7) . .
O56P Hf5 O45H 83.3(7) . .
O56H Hf5 O45H 89.3(7) . .
O21R Hf5 O45Q 124.1(6) . .
O22R Hf5 O45Q 85.2(7) . .
O56P Hf5 O45Q 80.9(7) . .
O56H Hf5 O45Q 152.0(7) . .
O45H Hf5 O45Q 77.6(7) . .
O21R Hf5 O45P 83.8(7) . .
O22R Hf5 O45P 78.2(7) . .
O56P Hf5 O45P 118.7(7) . .
O56H Hf5 O45P 154.8(7) . .
O45H Hf5 O45P 71.3(7) . .
O45Q Hf5 O45P 40.2(7) . .
O21R Hf5 O56Q 137.8(7) . .
O22R Hf5 O56Q 82.5(7) . .
O56P Hf5 O56Q 41.6(7) . .
O56H Hf5 O56Q 73.7(7) . .
O45H Hf5 O56Q 124.7(7) . .
O45Q Hf5 O56Q 93.4(7) . .
O45P Hf5 O56Q 130.5(7) . .
O21R Hf5 Hf4 102.6(5) . .
O22R Hf5 Hf4 115.9(5) . .
O56P Hf5 Hf4 86.2(5) . .
O56H Hf5 Hf4 127.1(5) . .
O45H Hf5 Hf4 39.3(4) . .
O45Q Hf5 Hf4 39.2(5) . .
O45P Hf5 Hf4 40.4(5) . .
O56Q Hf5 Hf4 119.4(5) . .
O21R Hf5 Hf6 115.7(5) . .
O22R Hf5 Hf6 113.9(5) . .
O56P Hf5 Hf6 38.9(5) . .
O56H Hf5 Hf6 37.6(5) . .
O45H Hf5 Hf6 97.9(4) . .
O45Q Hf5 Hf6 119.2(5) . .
O45P Hf5 Hf6 157.5(5) . .
O56Q Hf5 Hf6 40.3(5) . .
Hf4 Hf5 Hf6 119.75(4) . .
O21R Hf5 K13 38.6(5) . .
O22R Hf5 K13 106.6(5) . .
O56P Hf5 K13 132.1(6) . .
O56H Hf5 K13 94.0(5) . .
O45H Hf5 K13 50.0(5) . .
O45Q Hf5 K13 96.2(5) . .
O45P Hf5 K13 61.3(5) . .
O56Q Hf5 K13 167.2(5) . .
Hf4 Hf5 K13 65.17(19) . .
Hf6 Hf5 K13 126.99(19) . .
O56H Hf6 O29R 79.9(7) . .
O56H Hf6 O16H 87.8(7) . .
O29R Hf6 O16H 86.9(7) . .
O56H Hf6 O30R 114.9(7) . .
O29R Hf6 O30R 81.7(7) . .
O16H Hf6 O30R 152.1(7) . .
O56H Hf6 O16P 154.2(7) . .
O29R Hf6 O16P 82.9(7) . .
O16H Hf6 O16P 72.1(7) . .
O30R Hf6 O16P 81.2(7) . .
O56H Hf6 O56P 73.3(7) . .
O29R Hf6 O56P 151.7(7) . .
O16H Hf6 O56P 83.1(7) . .
O30R Hf6 O56P 117.8(7) . .
O16P Hf6 O56P 118.6(7) . .
O56H Hf6 O16Q 151.3(7) . .
O29R Hf6 O16Q 122.9(7) . .
O16H Hf6 O16Q 77.3(7) . .
O30R Hf6 O16Q 87.6(7) . .
O16P Hf6 O16Q 40.0(6) . .
O56P Hf6 O16Q 80.6(7) . .
O56H Hf6 O56Q 74.4(7) . .
O29R Hf6 O56Q 137.7(7) . .
O16H Hf6 O56Q 124.4(7) . .
O30R Hf6 O56Q 79.5(7) . .
O16P Hf6 O56Q 130.4(7) . .
O56P Hf6 O56Q 41.4(7) . .
O16Q Hf6 O56Q 93.8(7) . .
O56H Hf6 Hf1 125.3(5) . .
O29R Hf6 Hf1 101.2(5) . .
O16H Hf6 Hf1 38.5(5) . .
O30R Hf6 Hf1 119.4(5) . .
O16P Hf6 Hf1 40.6(5) . .
O56P Hf6 Hf1 87.2(5) . .
O16Q Hf6 Hf1 40.1(5) . .
O56Q Hf6 Hf1 121.1(5) . .
O56H Hf6 Hf5 38.4(5) . .
O29R Hf6 Hf5 117.5(5) . .
O16H Hf6 Hf5 96.9(5) . .
O30R Hf6 Hf5 110.9(5) . .
O16P Hf6 Hf5 156.9(5) . .
O56P Hf6 Hf5 38.6(5) . .
O16Q Hf6 Hf5 118.7(4) . .
O56Q Hf6 Hf5 40.3(5) . .
Hf1 Hf6 Hf5 119.60(4) . .
O56H Hf6 K7 119.8(5) . .
O29R Hf6 K7 127.6(5) . .
O16H Hf6 K7 136.8(5) . .
O30R Hf6 K7 46.0(5) . .
O16P Hf6 K7 86.0(5) . .
O56P Hf6 K7 75.3(5) . .
O16Q Hf6 K7 62.7(5) . .
O56Q Hf6 K7 48.8(5) . .
Hf1 Hf6 K7 102.63(17) . .
Hf5 Hf6 K7 89.02(16) . .
O56H Hf6 K1 91.6(5) . .
O29R Hf6 K1 35.3(5) . .
O16H Hf6 K1 53.8(5) . .
O30R Hf6 K1 106.8(5) . .
O16P Hf6 K1 63.6(5) . .
O56P Hf6 K1 135.3(5) . .
O16Q Hf6 K1 98.9(5) . .
O56Q Hf6 K1 166.0(5) . .
Hf1 Hf6 K1 67.34(10) . .
Hf5 Hf6 K1 126.64(12) . .
K7 Hf6 K1 143.8(2) . .
O4SI Si1 O1SI 114.2(11) . .
O4SI Si1 O2SI 108.9(11) . .
O1SI Si1 O2SI 106.6(11) . .
O4SI Si1 O3SI 107.1(11) . .
O1SI Si1 O3SI 109.7(10) . .
O2SI Si1 O3SI 110.4(11) . .
O1S2 Si2 O4S2 114.2(10) . .
O1S2 Si2 O2S2 110.0(11) . .
O4S2 Si2 O2S2 108.7(11) . .
O1S2 Si2 O3S2 108.0(11) . .
O4S2 Si2 O3S2 106.9(10) . .
O2S2 Si2 O3S2 108.9(11) . .
O4S3 Si3 O2S3 109.7(9) . .
O4S3 Si3 O1S3 113.9(10) . .
O2S3 Si3 O1S3 107.3(10) . .
O4S3 Si3 O3S3 107.6(9) . .
O2S3 Si3 O3S3 109.9(10) . .
O1S3 Si3 O3S3 108.4(10) . .
W1 O1R Hf1 140.1(10) . .
W1 O1R K1 100.8(8) . .
Hf1 O1R K1 118.7(8) . .
Si1 O1SI W2 128.4(10) . .
Si1 O1SI W1 128.0(11) . .
W2 O1SI W1 94.0(7) . .
W1 O1A W2 115.1(9) . .
W1 O1T K3 157.8(11) . .
W1 O1T K1 102.0(8) . .
K3 O1T K1 100.2(7) . .
W2 O2R Hf1 143.3(11) . .
Si1 O2SI W3 123.2(11) . .
Si1 O2SI W5 121.0(12) . .
W3 O2SI W5 94.5(7) . .
Si1 O2SI W4 127.7(12) . .
W3 O2SI W4 91.0(7) . .
W5 O2SI W4 89.9(7) . .
Si1 O3SI W6 124.8(10) . .
Si1 O3SI W7 122.6(11) . .
W6 O3SI W7 95.9(7) . .
Si1 O3SI W8 123.5(10) . .
W6 O3SI W8 90.9(7) . .
W7 O3SI W8 89.9(6) . .
W3 O3T K15 142.3(14) . 1_545
Si1 O4SI W9 129.2(11) . .
Si1 O4SI W10 127.6(11) . .
W9 O4SI W10 94.8(7) . .
W4 O4A K10 164.6(14) . 1_545
W4 O4A K6 105.0(10) . 4_545
K10 O4A K6 85.3(8) 1_545 4_545
W4 O4A K13 143.7(12) . 1_545
K10 O4A K13 38.8(5) 1_545 1_545
K6 O4A K13 103.4(8) 4_545 1_545
W4 O4A K12 99.1(10) . 1_545
K10 O4A K12 92.6(8) 1_545 1_545
K6 O4A K12 87.9(7) 4_545 1_545
K13 O4A K12 59.8(6) 1_545 1_545
W5 O5A K14 151.6(14) . 1_545
W6 O6A K9 152.6(12) . .
W6 O6A K8 102.7(10) . 5_565
K9 O6A K8 97.8(8) . 5_565
W7 O7T K8 137.2(12) . .
W7 O7T K9 127.8(11) . 5_565
K8 O7T K9 92.5(7) . 5_565
W9 O9R Hf2 139.9(11) . .
W9 O9A K4 132.9(11) . .
W10 O10R Hf2 142.2(11) . .
W11 O11R Hf3 140.2(11) . .
O12P O12Q Hf2 72.3(10) . .
O12P O12Q Hf1 71.5(10) . .
Hf2 O12Q Hf1 103.1(7) . .
O12P O12Q K2 100.8(11) . .
Hf2 O12Q K2 126.4(8) . .
Hf1 O12Q K2 125.6(8) . .
W12 O12R Hf3 141.0(11) . .
O12Q O12P Hf1 68.0(10) . .
O12Q O12P Hf2 67.3(10) . .
Hf1 O12P Hf2 99.2(8) . .
O12Q O12P K2 52.3(9) . .
Hf1 O12P K2 100.5(7) . .
Hf2 O12P K2 100.5(6) . .
Hf1 O12H Hf2 104.5(8) . .
Si2 O1S2 W12 126.5(11) . .
Si2 O1S2 W11 129.3(11) . .
W12 O1S2 W11 94.4(7) . .
W12 O12A K8 137.4(12) . 6_566
Si3 O1S3 W22 127.9(11) . .
Si3 O1S3 W21 128.8(10) . .
W22 O1S3 W21 94.5(7) . .
W14 O14B K15 109.4(11) . 6_576
W15 O15A K1 152.8(11) . 6_576
W15 O15A K3 108.0(10) . 6_576
K1 O15A K3 96.9(7) 6_576 6_576
W15 O15A K5 97.3(9) . 6_576
K1 O15A K5 94.5(7) 6_576 6_576
K3 O15A K5 87.9(6) 6_576 6_576
Hf1 O16H Hf6 102.5(8) . .
O16P O16Q Hf1 70.9(10) . .
O16P O16Q Hf6 69.3(9) . .
Hf1 O16Q Hf6 99.5(7) . .
O16P O16Q K2 165.3(12) . .
Hf1 O16Q K2 99.6(6) . .
Hf6 O16Q K2 102.4(6) . .
O16Q O16P Hf6 70.7(9) . .
O16Q O16P Hf1 69.2(10) . .
Hf6 O16P Hf1 99.4(7) . .
W16 O16T K9 149.2(13) . 2_565
W16 O16T K3 107.5(10) . 6_576
K9 O16T K3 86.3(7) 2_565 6_576
W7 O17 W1 146.2(11) . .
W8 O18 W1 148.2(11) . .
W18 O18T K14 160.2(15) . .
W18 O18T K12 101.0(11) . .
K14 O18T K12 98.4(10) . .
W18 O18T K14 96.8(11) . 2
K14 O18T K14 63.9(11) . 2
K12 O18T K14 148.9(10) . 2
W19 O19R Hf4 140.6(10) . .
W19 O19R K13 103.4(8) . .
Hf4 O19R K13 115.8(8) . .
W19 O19T K6 152.7(10) . 4
W19 O19T K10 125.9(10) . .
K6 O19T K10 81.4(6) 4 .
W19 O19T K13 98.0(8) . .
K6 O19T K13 106.3(7) 4 .
K10 O19T K13 39.6(5) . .
W19 O19T K12 96.7(8) . .
K6 O19T K12 85.0(6) 4 .
K10 O19T K12 87.0(7) . .
K13 O19T K12 59.9(5) . .
W20 O20T K5 112.3(9) . 6_576
W20 O20R Hf4 142.1(11) . .
W20 O20R K11 112.4(9) . 4_545
Hf4 O20R K11 103.4(8) . 4_545
W21 O21R Hf5 140.1(10) . .
W21 O21R K13 105.2(7) . .
Hf5 O21R K13 114.3(7) . .
W21 O21A K10 125.8(11) . .
W21 O21A K13 98.9(9) . .
K10 O21A K13 39.3(5) . .
W22 O22R Hf5 139.8(10) . .
W22 O22A K7 104.6(9) . 4
Si2 O2S2 W13 123.5(12) . .
Si2 O2S2 W15 124.2(11) . .
W13 O2S2 W15 95.4(7) . .
Si2 O2S2 W14 124.7(11) . .
W13 O2S2 W14 89.6(7) . .
W15 O2S2 W14 89.7(7) . .
O23Q O23P Hf3 69.0(11) . .
O23Q O23P Hf2 67.4(11) . .
Hf3 O23P Hf2 97.9(8) . .
Hf2 O23H Hf3 102.4(8) . .
Si3 O2S3 W23 124.3(9) . .
Si3 O2S3 W25 122.6(9) . .
W23 O2S3 W25 93.5(6) . .
Si3 O2S3 W24 126.9(10) . .
W23 O2S3 W24 89.9(6) . .
W25 O2S3 W24 89.4(6) . .
O23P O23Q Hf3 70.0(11) . .
O23P O23Q Hf2 72.2(11) . .
Hf3 O23Q Hf2 100.5(8) . .
O23P O23Q K2 166.1(13) . .
Hf3 O23Q K2 101.5(7) . .
Hf2 O23Q K2 99.5(7) . .
W23 O23T K2 104.5(10) . 4
W3 O23 W2 146.8(12) . .
W24 O24A K6 125.3(10) . .
W24 O24A K10 151.4(12) . 4_545
K6 O24A K10 83.2(7) . 4_545
W4 O24 W2 148.5(12) . .
W25 O25A K3 148.4(10) . 7_565
W27 O27A K11 130.0(12) . .
W28 O28T K15 161.1(12) . .
W29 O29R Hf6 139.0(10) . .
W29 O29R K1 102.1(8) . .
Hf6 O29R K1 118.8(8) . .
W29 O29T K5 151.1(10) . .
W29 O29T K1 101.6(8) . .
K5 O29T K1 107.1(7) . .
W30 O30R Hf6 141.6(9) . .
W30 O30R K7 110.1(8) . .
Hf6 O30R K7 102.0(7) . .
W30 O30A K5 128.3(10) . 7_565
Si2 O3S2 W16 123.7(11) . .
Si2 O3S2 W17 122.9(11) . .
W16 O3S2 W17 94.9(8) . .
Si2 O3S2 W18 124.9(11) . .
W16 O3S2 W18 90.8(7) . .
W17 O3S2 W18 90.3(7) . .
Si3 O3S3 W26 124.4(10) . .
Si3 O3S3 W27 122.9(10) . .
W26 O3S3 W27 94.9(7) . .
Si3 O3S3 W28 124.1(10) . .
W26 O3S3 W28 91.1(6) . .
W27 O3S3 W28 90.2(6) . .
Hf4 O34H Hf3 103.8(8) . .
O34P O34Q Hf3 67.8(10) . .
O34P O34Q Hf4 67.7(10) . .
Hf3 O34Q Hf4 99.3(8) . .
O34P O34Q K11 115.4(13) . 4_545
Hf3 O34Q K11 171.9(9) . 4_545
Hf4 O34Q K11 88.8(7) . 4_545
O34Q O34P Hf3 70.7(11) . .
O34Q O34P Hf4 71.2(10) . .
Hf3 O34P Hf4 102.3(8) . .
O34Q O34P K2 104.3(12) . .
Hf3 O34P K2 123.7(8) . .
Hf4 O34P K2 130.0(8) . .
W4 O34 W3 119.0(12) . .
W3 O35 W5 120.9(13) . .
W3 O37 W7 154.7(13) . .
Si2 O4S2 W20 127.1(10) . .
Si2 O4S2 W19 129.4(10) . .
W20 O4S2 W19 94.8(7) . .
Si3 O4S3 W30 127.1(10) . .
Si3 O4S3 W29 129.3(9) . .
W30 O4S3 W29 92.8(6) . .
O45P O45Q Hf4 71.3(11) . .
O45P O45Q Hf5 70.1(10) . .
Hf4 O45Q Hf5 100.6(7) . .
O45P O45Q K11 116.2(12) . 4_545
Hf4 O45Q K11 92.7(7) . 4_545
Hf5 O45Q K11 166.6(9) . 4_545
O45Q O45P Hf4 68.0(10) . .
O45Q O45P Hf5 69.6(10) . .
Hf4 O45P Hf5 99.0(8) . .
Hf4 O45H Hf5 100.7(7) . .
Hf4 O45H K13 97.0(6) . .
Hf5 O45H K13 99.9(6) . .
W4 O45 W5 117.4(10) . .
W4 O45 K12 104.0(9) . 1_545
W5 O45 K12 138.3(10) . 1_545
Hf6 O56H Hf5 104.0(8) . .
O56Q O56P Hf5 71.1(10) . .
O56Q O56P Hf6 70.6(10) . .
Hf5 O56P Hf6 102.5(8) . .
O56Q O56P K2 108.3(11) . .
Hf5 O56P K2 131.7(8) . .
Hf6 O56P K2 123.5(8) . .
O56P O56Q Hf6 68.0(10) . .
O56P O56Q Hf5 67.3(10) . .
Hf6 O56Q Hf5 99.5(8) . .
O56P O56Q K7 119.7(12) . .
Hf6 O56Q K7 97.8(7) . .
Hf5 O56Q K7 162.7(9) . .
W5 O56 W6 154.1(14) . .
W6 O67 W7 120.3(11) . .
W8 O68 W6 118.0(11) . .
W8 O68 K8 136.1(10) . 5_565
W6 O68 K8 105.4(9) . 5_565
W8 O78 W7 118.8(10) . .
W8 O89 W9 147.8(11) . .
W11 O112 W12 114.4(11) . .
W17 O117 W11 148.5(13) . .
W11 O118 W18 147.2(12) . .
W12 O124 W14 148.5(13) . .
W14 O134 W13 116.2(10) . .
W14 O134 K15 94.1(9) . 6_576
W13 O134 K15 149.5(11) . 6_576
W15 O135 W13 122.0(11) . .
W13 O137 W17 155.1(14) . .
W14 O140 W20 146.8(12) . .
W14 O140 K11 127.2(9) . 4_545
W20 O140 K11 86.0(8) . 4_545
W14 O145 W15 117.2(11) . .
W15 O150 W20 145.2(11) . .
W15 O150 K5 107.1(8) . 6_576
W20 O150 K5 96.2(7) . 6_576
W16 O156 W15 153.5(12) . .
W16 O156 K3 97.8(8) . 6_576
W15 O156 K3 93.8(8) . 6_576
W18 O168 W16 116.8(11) . .
W16 O169 W19 145.8(11) . .
W18 O178 W17 116.9(12) . .
W18 O178 K14 105.3(11) . 2
W17 O178 K14 136.4(12) . 2
W19 O189 W18 147.6(11) . .
W19 O189 K12 102.4(9) . .
W18 O189 K12 100.7(8) . .
W19 O190 W20 115.1(9) . .
W21 O212 W22 114.5(8) . .
W21 O212 K7 137.0(8) . 4
W22 O212 K7 103.6(7) . 4
W27 O217 W21 144.1(9) . .
W28 O218 W21 148.1(11) . .
W23 O223 W22 145.0(10) . .
W23 O223 K2 98.6(7) . 4
W22 O223 K2 110.2(7) . 4
W24 O224 W22 148.7(11) . .
W24 O234 W23 117.3(10) . .
W25 O235 W23 121.5(11) . .
W23 O237 W27 152.7(13) . .
W24 O240 W30 145.5(10) . .
W24 O240 K7 122.5(8) . .
W30 O240 K7 92.0(7) . .
W24 O245 W25 117.4(10) . .
W25 O250 W30 145.6(10) . .
W25 O256 W26 153.5(12) . .
W26 O267 W27 120.7(11) . .
W28 O268 W26 116.8(9) . .
W26 O269 W29 144.9(11) . .
W28 O278 W27 118.0(10) . .
W28 O289 W29 147.7(10) . .
W29 O290 W30 115.5(9) . .
W5 O510 W10 144.4(12) . .
W10 O910 W9 116.3(12) . .
O29R K1 O15A 131.1(6) . 6_575
O29R K1 O1R 94.7(6) . .
O15A K1 O1R 132.8(6) 6_575 .
O29R K1 O1T 139.2(6) . .
O15A K1 O1T 78.1(6) 6_575 .
O1R K1 O1T 56.4(6) . .
O29R K1 O29T 55.7(5) . .
O15A K1 O29T 77.9(6) 6_575 .
O1R K1 O29T 136.7(6) . .
O1T K1 O29T 124.6(6) . .
O29R K1 O41W 88.4(9) . 6_575
O15A K1 O41W 65.8(9) 6_575 6_575
O1R K1 O41W 137.4(10) . 6_575
O1T K1 O41W 132.4(10) . 6_575
O29T K1 O41W 78.1(9) . 6_575
O29R K1 W1 120.6(4) . .
O15A K1 W1 104.0(5) 6_575 .
O1R K1 W1 29.3(4) . .
O1T K1 W1 27.2(4) . .
O29T K1 W1 139.3(5) . .
O41W K1 W1 140.6(9) 6_575 .
O29R K1 W29 29.0(4) . .
O15A K1 W29 102.7(5) 6_575 .
O1R K1 W29 120.4(5) . .
O1T K1 W29 142.0(5) . .
O29T K1 W29 27.2(4) . .
O41W K1 W29 78.3(9) 6_575 .
W1 K1 W29 139.8(2) . .
O29R K1 Hf6 25.9(4) . .
O15A K1 Hf6 156.2(5) 6_575 .
O1R K1 Hf6 70.9(4) . .
O1T K1 Hf6 123.7(4) . .
O29T K1 Hf6 81.1(4) . .
O41W K1 Hf6 99.0(8) 6_575 .
W1 K1 Hf6 99.17(16) . .
W29 K1 Hf6 54.81(10) . .
O29R K1 Hf1 70.6(4) . .
O15A K1 Hf1 158.1(5) 6_575 .
O1R K1 Hf1 25.8(4) . .
O1T K1 Hf1 81.8(4) . .
O29T K1 Hf1 121.4(4) . .
O41W K1 Hf1 124.9(8) 6_575 .
W1 K1 Hf1 55.02(10) . .
W29 K1 Hf1 98.48(16) . .
Hf6 K1 Hf1 45.64(8) . .
O29R K1 K3 143.4(5) . .
O15A K1 K3 42.7(5) 6_575 .
O1R K1 K3 95.0(4) . .
O1T K1 K3 38.8(4) . .
O29T K1 K3 94.7(4) . .
O41W K1 K3 107.5(8) 6_575 .
W1 K1 K3 66.05(16) . .
W29 K1 K3 121.0(2) . .
Hf6 K1 K3 151.8(2) . .
Hf1 K1 K3 119.8(2) . .
O29R K1 K5 90.9(4) . .
O15A K1 K5 47.8(5) 6_575 .
O1R K1 K5 138.3(5) . .
O1T K1 K5 94.4(5) . .
O29T K1 K5 35.9(4) . .
O41W K1 K5 84.0(8) 6_575 .
W1 K1 K5 118.4(2) . .
W29 K1 K5 63.07(18) . .
Hf6 K1 K5 115.3(2) . .
Hf1 K1 K5 143.6(2) . .
K3 K1 K5 59.50(19) . .
O12Q K2 O6W 156.5(6) . .
O12Q K2 O34P 67.1(6) . .
O6W K2 O34P 101.6(6) . .
O12Q K2 O56P 68.7(6) . .
O6W K2 O56P 87.9(6) . .
O34P K2 O56P 66.3(6) . .
O12Q K2 O23T 110.8(6) . 4_545
O6W K2 O23T 89.3(6) . 4_545
O34P K2 O23T 90.7(6) . 4_545
O56P K2 O23T 155.6(6) . 4_545
O12Q K2 O223 134.1(6) . 4_545
O6W K2 O223 67.6(6) . 4_545
O34P K2 O223 142.2(6) . 4_545
O56P K2 O223 143.9(6) . 4_545
O23T K2 O223 54.5(6) 4_545 4_545
O12Q K2 O12P 26.9(5) . .
O6W K2 O12P 167.0(6) . .
O34P K2 O12P 89.6(5) . .
O56P K2 O12P 90.8(5) . .
O23T K2 O12P 97.1(6) 4_545 .
O223 K2 O12P 107.2(5) 4_545 .
O12Q K2 O16Q 53.5(5) . .
O6W K2 O16Q 114.6(6) . .
O34P K2 O16Q 105.0(5) . .
O56P K2 O16Q 53.1(5) . .
O23T K2 O16Q 147.3(6) 4_545 .
O223 K2 O16Q 112.5(5) 4_545 .
O12P K2 O16Q 55.4(5) . .
O12Q K2 O23Q 53.0(5) . .
O6W K2 O23Q 137.2(6) . .
O34P K2 O23Q 52.7(5) . .
O56P K2 O23Q 106.1(5) . .
O23T K2 O23Q 61.4(6) 4_545 .
O223 K2 O23Q 109.9(5) 4_545 .
O12P K2 O23Q 55.3(5) . .
O16Q K2 O23Q 105.8(5) . .
O12Q K2 W23 125.0(4) . 4_545
O6W K2 W23 78.3(5) . 4_545
O34P K2 W23 115.7(4) . 4_545
O56P K2 W23 166.2(5) . 4_545
O23T K2 W23 26.0(4) 4_545 4_545
O223 K2 W23 28.5(3) 4_545 4_545
O12P K2 W23 102.8(4) . 4_545
O16Q K2 W23 133.9(4) . 4_545
O23Q K2 W23 84.1(3) . 4_545
O12Q K2 K7 107.7(5) . .
O6W K2 K7 62.7(5) . .
O34P K2 K7 130.2(5) . .
O56P K2 K7 66.3(4) . .
O23T K2 K7 132.5(5) 4_545 .
O223 K2 K7 78.7(4) 4_545 .
O12P K2 K7 105.0(4) . .
O16Q K2 K7 54.4(4) . .
O23Q K2 K7 159.8(4) . .
W23 K2 K7 107.0(2) 4_545 .
O12Q K2 Hf1 24.2(4) . .
O6W K2 Hf1 142.6(5) . .
O34P K2 Hf1 86.5(4) . .
O56P K2 Hf1 61.8(4) . .
O23T K2 Hf1 127.4(5) 4_545 .
O223 K2 Hf1 124.8(4) 4_545 .
O12P K2 Hf1 30.5(3) . .
O16Q K2 Hf1 29.7(3) . .
O23Q K2 Hf1 76.0(3) . .
W23 K2 Hf1 130.94(19) 4_545 .
K7 K2 Hf1 84.1(2) . .
O1T K3 O16W 85.4(9) . .
O1T K3 O11W 138.4(7) . .
O16W K3 O11W 118.5(10) . .
O1T K3 O21W 68.7(7) . 5_565
O16W K3 O21W 74.3(10) . 5_565
O11W K3 O21W 146.9(8) . 5_565
O1T K3 O15A 78.1(6) . 6_575
O16W K3 O15A 162.0(10) . 6_575
O11W K3 O15A 79.2(7) . 6_575
O21W K3 O15A 92.8(7) 5_565 6_575
O1T K3 O25A 98.6(6) . 7_565
O16W K3 O25A 68.9(10) . 7_565
O11W K3 O25A 64.7(6) . 7_565
O21W K3 O25A 141.9(7) 5_565 7_565
O15A K3 O25A 120.5(7) 6_575 7_565
O1T K3 O16T 132.9(7) . 6_575
O16W K3 O16T 81.0(10) . 6_575
O11W K3 O16T 86.7(7) . 6_575
O21W K3 O16T 64.2(7) 5_565 6_575
O15A K3 O16T 104.9(7) 6_575 6_575
O25A K3 O16T 117.5(6) 7_565 6_575
O1T K3 O156 115.5(6) . 6_575
O16W K3 O156 130.1(10) . 6_575
O11W K3 O156 76.4(6) . 6_575
O21W K3 O156 73.0(7) 5_565 6_575
O15A K3 O156 54.0(6) 6_575 6_575
O25A K3 O156 140.5(6) 7_565 6_575
O16T K3 O156 51.0(6) 6_575 6_575
O1T K3 W15 100.0(5) . 6_575
O16W K3 W15 159.2(9) . 6_575
O11W K3 W15 70.1(5) . 6_575
O21W K3 W15 88.9(6) 5_565 6_575
O15A K3 W15 25.3(4) 6_575 6_575
O25A K3 W15 129.2(5) 7_565 6_575
O16T K3 W15 80.7(5) 6_575 6_575
O156 K3 W15 30.0(4) 6_575 6_575
O1T K3 W16 135.2(5) . 6_575
O16W K3 W16 105.3(9) . 6_575
O11W K3 W16 74.4(5) . 6_575
O21W K3 W16 72.7(6) 5_565 6_575
O15A K3 W16 81.9(5) 6_575 6_575
O25A K3 W16 126.1(4) 7_565 6_575
O16T K3 W16 24.3(4) 6_575 6_575
O156 K3 W16 28.4(4) 6_575 6_575
W15 K3 W16 57.00(12) 6_575 6_575
O1T K3 K9 97.0(5) . 5_565
O16W K3 K9 44.9(9) . 5_565
O11W K3 K9 124.3(6) . 5_565
O21W K3 K9 41.8(6) 5_565 5_565
O15A K3 K9 129.7(6) 6_575 5_565
O25A K3 K9 109.8(5) 7_565 5_565
O16T K3 K9 44.4(5) 6_575 5_565
O156 K3 K9 86.3(5) 6_575 5_565
W15 K3 K9 114.3(3) 6_575 5_565
W16 K3 K9 66.6(2) 6_575 5_565
O1T K3 K1 41.0(4) . .
O16W K3 K1 125.4(9) . .
O11W K3 K1 103.0(5) . .
O21W K3 K1 90.3(6) 5_565 .
O15A K3 K1 40.5(4) 6_575 .
O25A K3 K1 103.1(5) 7_565 .
O16T K3 K1 138.2(5) 6_575 .
O156 K3 K1 91.4(4) 6_575 .
W15 K3 K1 65.47(16) 6_575 .
W16 K3 K1 119.6(2) 6_575 .
K9 K3 K1 130.4(3) 5_565 .
O13W K4 O13W 135.1(11) . 2
O13W K4 O27W 80.6(9) . .
O13W K4 O27W 131.3(9) 2 .
O13W K4 O27W 131.3(9) . 2
O13W K4 O27W 80.6(9) 2 2
O27W K4 O27W 98.8(15) . 2
O13W K4 O14W 73.7(8) . .
O13W K4 O14W 76.6(8) 2 .
O27W K4 O14W 88.3(9) . .
O27W K4 O14W 154.7(9) 2 .
O13W K4 O14W 76.6(8) . 2
O13W K4 O14W 73.7(8) 2 2
O27W K4 O14W 154.7(9) . 2
O27W K4 O14W 88.3(9) 2 2
O14W K4 O14W 95.7(11) . 2
O13W K4 O9A 67.3(7) . .
O13W K4 O9A 141.5(7) 2 .
O27W K4 O9A 74.6(8) . .
O27W K4 O9A 65.8(8) 2 .
O14W K4 O9A 139.3(7) . .
O14W K4 O9A 86.5(7) 2 .
O13W K4 O9A 141.5(7) . 2
O13W K4 O9A 67.3(7) 2 2
O27W K4 O9A 65.8(8) . 2
O27W K4 O9A 74.6(8) 2 2
O14W K4 O9A 86.5(7) . 2
O14W K4 O9A 139.3(7) 2 2
O9A K4 O9A 117.4(10) . 2
O34W K5 O29T 81.3(10) . .
O34W K5 O20T 80.5(10) . 6_575
O29T K5 O20T 129.2(6) . 6_575
O34W K5 O10W 70.1(10) . 6_575
O29T K5 O10W 65.9(6) . 6_575
O20T K5 O10W 63.3(6) 6_575 6_575
O34W K5 O11W 143.9(10) . .
O29T K5 O11W 131.1(7) . .
O20T K5 O11W 86.7(6) 6_575 .
O10W K5 O11W 132.2(7) 6_575 .
O34W K5 O30A 66.8(10) . 7_565
O29T K5 O30A 142.0(7) . 7_565
O20T K5 O30A 66.8(6) 6_575 7_565
O10W K5 O30A 117.6(7) 6_575 7_565
O11W K5 O30A 77.1(6) . 7_565
O34W K5 O44W 71.0(12) . 7_565
O29T K5 O44W 69.6(9) . 7_565
O20T K5 O44W 143.1(10) 6_575 7_565
O10W K5 O44W 123.9(10) 6_575 7_565
O11W K5 O44W 102.7(10) . 7_565
O30A K5 O44W 80.5(10) 7_565 7_565
O34W K5 O150 132.5(10) . 6_575
O29T K5 O150 111.2(6) . 6_575
O20T K5 O150 55.6(6) 6_575 6_575
O10W K5 O150 74.1(6) 6_575 6_575
O11W K5 O150 58.1(6) . 6_575
O30A K5 O150 105.6(6) 7_565 6_575
O44W K5 O150 156.4(10) 7_565 6_575
O34W K5 O15A 145.8(10) . 6_575
O29T K5 O15A 69.6(6) . 6_575
O20T K5 O15A 104.0(6) 6_575 6_575
O10W K5 O15A 81.6(7) 6_575 6_575
O11W K5 O15A 70.1(6) . 6_575
O30A K5 O15A 146.4(6) 7_565 6_575
O44W K5 O15A 112.8(10) 7_565 6_575
O150 K5 O15A 50.5(5) 6_575 6_575
O34W K5 W20 104.3(9) . 6_575
O29T K5 W20 128.0(5) . 6_575
O20T K5 W20 24.3(4) 6_575 6_575
O10W K5 W20 67.9(5) 6_575 6_575
O11W K5 W20 70.3(5) . 6_575
O30A K5 W20 81.5(4) 7_565 6_575
O44W K5 W20 161.7(9) 7_565 6_575
O150 K5 W20 31.5(4) 6_575 6_575
O15A K5 W20 81.3(4) 6_575 6_575
O34W K5 W15 141.4(9) . 6_575
O29T K5 W15 87.1(5) . 6_575
O20T K5 W15 78.8(4) 6_575 6_575
O10W K5 W15 71.5(5) 6_575 6_575
O11W K5 W15 66.5(5) . 6_575
O30A K5 W15 130.7(5) 7_565 6_575
O44W K5 W15 137.8(9) 7_565 6_575
O150 K5 W15 26.3(4) 6_575 6_575
O15A K5 W15 25.3(4) 6_575 6_575
W20 K5 W15 56.17(13) 6_575 6_575
O34W K5 K3 162.7(9) . .
O29T K5 K3 93.4(5) . .
O20T K5 K3 115.0(5) 6_575 .
O10W K5 K3 122.8(6) 6_575 .
O11W K5 K3 37.8(5) . .
O30A K5 K3 110.8(5) 7_565 .
O44W K5 K3 91.7(9) 7_565 .
O150 K5 K3 64.8(4) 6_575 .
O15A K5 K3 41.6(4) 6_575 .
W20 K5 K3 92.1(2) 6_575 .
W15 K5 K3 53.89(17) 6_575 .
O28W K6 O24A 142.6(9) . .
O28W K6 O4A 85.0(9) . 4
O24A K6 O4A 87.6(7) . 4
O28W K6 O25W 114.8(11) . 4
O24A K6 O25W 97.1(8) . 4
O4A K6 O25W 132.3(9) 4 4
O28W K6 O31W 87.2(11) . .
O24A K6 O31W 83.5(9) . .
O4A K6 O31W 153.6(10) 4 .
O25W K6 O31W 73.7(10) 4 .
O28W K6 O19T 71.3(9) . 4_545
O24A K6 O19T 71.3(6) . 4_545
O4A K6 O19T 78.7(7) 4 4_545
O25W K6 O19T 147.5(8) 4 4_545
O31W K6 O19T 74.9(9) . 4_545
O28W K6 O9W 80.3(9) . 4
O24A K6 O9W 125.3(7) . 4
O4A K6 O9W 58.2(7) 4 4
O25W K6 O9W 81.7(8) 4 4
O31W K6 O9W 144.5(9) . 4
O19T K6 O9W 130.0(7) 4_545 4
O28W K6 O40W 145.1(10) . 4_545
O24A K6 O40W 63.6(7) . 4_545
O4A K6 O40W 71.7(8) 4 4_545
O25W K6 O40W 68.4(9) 4 4_545
O31W K6 O40W 124.7(10) . 4_545
O19T K6 O40W 126.1(8) 4_545 4_545
O9W K6 O40W 65.5(7) 4 4_545
O28W K6 O18W 57.7(9) . 4
O24A K6 O18W 158.9(7) . 4
O4A K6 O18W 103.1(7) 4 4
O25W K6 O18W 62.2(8) 4 4
O31W K6 O18W 93.8(9) . 4
O19T K6 O18W 128.3(7) 4_545 4
O9W K6 O18W 51.6(6) 4 4
O40W K6 O18W 102.1(8) 4_545 4
O28W K6 W4 79.3(8) . 4
O24A K6 W4 108.3(5) . 4
O4A K6 W4 27.2(5) 4 4
O25W K6 W4 110.5(7) 4 4
O31W K6 W4 166.4(8) . 4
O19T K6 W4 102.0(5) 4_545 4
O9W K6 W4 31.2(4) 4 4
O40W K6 W4 68.0(6) 4_545 4
O18W K6 W4 77.6(5) 4 4
O28W K6 K10 104.2(9) . 4_545
O24A K6 K10 48.5(5) . 4_545
O4A K6 K10 46.0(6) 4 4_545
O25W K6 K10 140.9(8) 4 4_545
O31W K6 K10 112.6(8) . 4_545
O19T K6 K10 49.6(5) 4_545 4_545
O9W K6 K10 102.6(6) 4 4_545
O40W K6 K10 78.1(7) 4_545 4_545
O18W K6 K10 148.0(6) 4 4_545
W4 K6 K10 72.8(3) 4 4_545
O28W K6 W10 72.0(8) . 4
O24A K6 W10 143.5(5) . 4
O4A K6 W10 84.6(5) 4 4
O25W K6 W10 63.9(7) 4 4
O31W K6 W10 116.7(8) . 4
O19T K6 W10 140.7(5) 4_545 4
O9W K6 W10 27.8(4) 4 4
O40W K6 W10 80.2(6) 4_545 4
O18W K6 W10 25.2(4) 4 4
W4 K6 W10 57.49(14) 4 4
K10 K6 W10 130.1(4) 4_545 4
O22W K7 O15W 129.9(9) . 4_545
O22W K7 O30R 104.8(7) . .
O15W K7 O30R 90.7(7) 4_545 .
O22W K7 O212 78.8(7) . 4_545
O15W K7 O212 97.4(7) 4_545 4_545
O30R K7 O212 166.0(7) . 4_545
O22W K7 O56Q 62.8(7) . .
O15W K7 O56Q 146.0(7) 4_545 .
O30R K7 O56Q 56.0(5) . .
O212 K7 O56Q 116.6(6) 4_545 .
O22W K7 O22A 123.9(8) . 4_545
O15W K7 O22A 89.1(7) 4_545 4_545
O30R K7 O22A 114.4(7) . 4_545
O212 K7 O22A 54.6(5) 4_545 4_545
O56Q K7 O22A 109.2(7) . 4_545
O22W K7 O240 74.0(7) . .
O15W K7 O240 81.4(7) 4_545 .
O30R K7 O240 49.9(5) . .
O212 K7 O240 142.6(6) 4_545 .
O56Q K7 O240 72.3(5) . .
O22A K7 O240 161.2(6) 4_545 .
O22W K7 W22 105.3(7) . 4_545
O15W K7 W22 89.5(6) 4_545 4_545
O30R K7 W22 140.3(5) . 4_545
O212 K7 W22 29.2(4) 4_545 4_545
O56Q K7 W22 119.5(5) . 4_545
O22A K7 W22 25.9(4) 4_545 4_545
O240 K7 W22 166.9(5) . 4_545
O22W K7 W30 100.0(7) . .
O15W K7 W30 74.4(6) 4_545 .
O30R K7 W30 25.5(4) . .
O212 K7 W30 168.4(6) 4_545 .
O56Q K7 W30 72.1(4) . .
O22A K7 W30 131.9(5) 4_545 .
O240 K7 W30 29.6(3) . .
W22 K7 W30 154.7(3) 4_545 .
O22W K7 Hf6 95.5(7) . .
O15W K7 Hf6 118.5(6) 4_545 .
O30R K7 Hf6 32.0(4) . .
O212 K7 Hf6 135.1(5) 4_545 .
O56Q K7 Hf6 33.4(4) . .
O22A K7 Hf6 97.4(5) 4_545 .
O240 K7 Hf6 73.4(4) . .
W22 K7 Hf6 119.6(3) 4_545 .
W30 K7 Hf6 56.38(13) . .
O22W K7 K2 82.6(7) . .
O15W K7 K2 143.6(6) 4_545 .
O30R K7 K2 96.6(5) . .
O212 K7 K2 70.2(4) 4_545 .
O56Q K7 K2 57.2(4) . .
O22A K7 K2 55.4(4) 4_545 .
O240 K7 K2 129.4(4) . .
W22 K7 K2 62.63(19) 4_545 .
W30 K7 K2 121.3(3) . .
Hf6 K7 K2 64.9(2) . .
O22W K7 K10 58.0(7) . 4_545
O15W K7 K10 73.9(6) 4_545 4_545
O30R K7 K10 125.1(5) . 4_545
O212 K7 K10 68.4(5) 4_545 4_545
O56Q K7 K10 118.0(5) . 4_545
O22A K7 K10 117.6(5) 4_545 4_545
O240 K7 K10 75.5(5) . 4_545
W22 K7 K10 92.9(3) 4_545 4_545
W30 K7 K10 101.0(3) . 4_545
Hf6 K7 K10 143.8(4) . 4_545
K2 K7 K10 126.9(3) . 4_545
O32W K8 O26W 117.4(12) . 6_565
O32W K8 O33W 67.5(15) . .
O26W K8 O33W 69.6(13) 6_565 .
O32W K8 O68 142.8(12) . 5_565
O26W K8 O68 71.1(8) 6_565 5_565
O33W K8 O68 84.6(12) . 5_565
O32W K8 O23W 89.9(12) . .
O26W K8 O23W 133.2(10) 6_565 .
O33W K8 O23W 90.2(13) . .
O68 K8 O23W 65.2(8) 5_565 .
O32W K8 O7T 86.7(11) . .
O26W K8 O7T 140.4(9) 6_565 .
O33W K8 O7T 149.2(13) . .
O68 K8 O7T 109.4(7) 5_565 .
O23W K8 O7T 72.6(8) . .
O32W K8 O6A 158.9(11) . 5_565
O26W K8 O6A 76.8(8) 6_565 5_565
O33W K8 O6A 133.6(12) . 5_565
O68 K8 O6A 54.2(6) 5_565 5_565
O23W K8 O6A 90.3(8) . 5_565
O7T K8 O6A 73.2(7) . 5_565
O32W K8 O12A 63.4(11) . 6_565
O26W K8 O12A 63.2(8) 6_565 6_565
O33W K8 O12A 75.4(12) . 6_565
O68 K8 O12A 134.0(7) 5_565 6_565
O23W K8 O12A 152.9(8) . 6_565
O7T K8 O12A 108.8(7) . 6_565
O6A K8 O12A 116.4(7) 5_565 6_565
O32W K8 W6 166.2(11) . 5_565
O26W K8 W6 73.4(7) 6_565 5_565
O33W K8 W6 111.7(12) . 5_565
O68 K8 W6 28.9(4) 5_565 5_565
O23W K8 W6 76.3(6) . 5_565
O7T K8 W6 89.3(5) . 5_565
O6A K8 W6 25.4(4) 5_565 5_565
O12A K8 W6 130.3(5) 6_565 5_565
O32W K8 K9 122.4(10) . 5_565
O26W K8 K9 96.1(7) 6_565 5_565
O33W K8 K9 165.6(12) . 5_565
O68 K8 K9 90.2(5) 5_565 5_565
O23W K8 K9 99.8(7) . 5_565
O7T K8 K9 45.1(5) . 5_565
O6A K8 K9 37.0(5) 5_565 5_565
O12A K8 K9 99.2(6) 6_565 5_565
W6 K8 K9 61.5(2) 5_565 5_565
O6A K9 O21W 139.3(9) . .
O6A K9 O16T 138.1(8) . 2_545
O21W K9 O16T 68.6(8) . 2_545
O6A K9 O16W 127.7(10) . 5_565
O21W K9 O16W 74.2(10) . 5_565
O16T K9 O16W 83.7(10) 2_545 5_565
O6A K9 O29W 80.5(10) . .
O21W K9 O29W 85.6(10) . .
O16T K9 O29W 70.3(10) 2_545 .
O16W K9 O29W 151.6(12) 5_565 .
O6A K9 O7T 77.9(7) . 5_565
O21W K9 O7T 82.9(8) . 5_565
O16T K9 O7T 144.0(8) 2_545 5_565
O16W K9 O7T 67.2(10) 5_565 5_565
O29W K9 O7T 130.6(10) . 5_565
O6A K9 O1W 94.1(11) . 3_445
O21W K9 O1W 125.0(11) . 3_445
O16T K9 O1W 59.9(10) 2_545 3_445
O16W K9 O1W 82.1(12) 5_565 3_445
O29W K9 O1W 93.9(12) . 3_445
O7T K9 O1W 131.3(10) 5_565 3_445
O6A K9 K3 170.8(7) . 5_565
O21W K9 K3 43.5(6) . 5_565
O16T K9 K3 49.2(5) 2_545 5_565
O16W K9 K3 43.2(8) 5_565 5_565
O29W K9 K3 108.7(9) . 5_565
O7T K9 K3 94.9(5) 5_565 5_565
O1W K9 K3 86.3(9) 3_445 5_565
O6A K9 K8 45.2(5) . 5_565
O21W K9 K8 125.3(7) . 5_565
O16T K9 K8 157.5(7) 2_545 5_565
O16W K9 K8 83.8(9) 5_565 5_565
O29W K9 K8 124.5(9) . 5_565
O7T K9 K8 42.5(5) 5_565 5_565
O1W K9 K8 99.7(9) 3_445 5_565
K3 K9 K8 125.6(4) 5_565 5_565
K13 K10 O21A 85.6(8) . .
K13 K10 O4A 84.1(9) . 1_565
O21A K10 O4A 102.6(9) . 1_565
K13 K10 O24A 145.8(10) . 4
O21A K10 O24A 128.5(9) . 4
O4A K10 O24A 89.9(8) 1_565 4
K13 K10 O2W 133.1(9) . .
O21A K10 O2W 64.5(7) . .
O4A K10 O2W 69.6(8) 1_565 .
O24A K10 O2W 74.3(7) 4 .
K13 K10 O19T 74.9(8) . .
O21A K10 O19T 159.9(9) . .
O4A K10 O19T 80.4(8) 1_565 .
O24A K10 O19T 70.9(7) 4 .
O2W K10 O19T 133.5(8) . .
K13 K10 K6 106.7(8) . 4
O21A K10 K6 145.3(8) . 4
O4A K10 K6 48.8(6) 1_565 4
O24A K10 K6 48.3(5) 4 4
O2W K10 K6 84.6(6) . 4
O19T K10 K6 49.1(5) . 4
K13 K10 W21 73.6(6) . .
O21A K10 W21 21.4(5) . .
O4A K10 W21 117.8(7) 1_565 .
O24A K10 W21 137.1(7) 4 .
O2W K10 W21 85.1(6) . .
O19T K10 W21 141.3(7) . .
K6 K10 W21 165.6(5) 4 .
K13 K10 W19 63.6(6) . .
O21A K10 W19 142.4(7) . .
O4A K10 W19 95.5(7) 1_565 .
O24A K10 W19 83.6(6) 4 .
O2W K10 W19 153.0(7) . .
O19T K10 W19 19.9(4) . .
K6 K10 W19 68.9(3) 4 .
W21 K10 W19 121.9(4) . .
K13 K10 K12 45.0(6) . .
O21A K10 K12 116.8(7) . .
O4A K10 K12 48.3(6) 1_565 .
O24A K10 K12 108.8(7) 4 .
O2W K10 K12 117.3(7) . .
O19T K10 K12 50.8(5) . .
K6 K10 K12 62.5(4) 4 .
W21 K10 K12 114.1(5) . .
W19 K10 K12 55.5(3) . .
K13 K10 K7 117.7(8) . 4
O21A K10 K7 74.9(6) . 4
O4A K10 K7 157.3(8) 1_565 4
O24A K10 K7 75.3(6) 4 4
O2W K10 K7 89.6(6) . 4
O19T K10 K7 109.9(6) . 4
K6 K10 K7 122.8(5) 4 4
W21 K10 K7 67.2(3) . 4
W19 K10 K7 99.8(4) . 4
K12 K10 K7 153.0(5) . 4
O46W K11 O3W 167(3) . .
O46W K11 O20R 96(3) . 4
O3W K11 O20R 97.3(9) . 4
O46W K11 O30W 78(3) . 4
O3W K11 O30W 99.8(10) . 4
O20R K11 O30W 95.6(10) 4 4
O46W K11 O27A 83(3) . .
O3W K11 O27A 84.2(8) . .
O20R K11 O27A 157.6(9) 4 .
O30W K11 O27A 62.3(10) 4 .
O46W K11 O6W 71(3) . 4
O3W K11 O6W 103.0(8) . 4
O20R K11 O6W 121.9(8) 4 4
O30W K11 O6W 132.4(11) 4 4
O27A K11 O6W 79.1(8) . 4
O46W K11 O24W 16(3) . .
O3W K11 O24W 171.6(10) . .
O20R K11 O24W 83.0(9) 4 .
O30W K11 O24W 88.5(11) 4 .
O27A K11 O24W 98.8(10) . .
O6W K11 O24W 70.1(9) 4 .
O46W K11 O45Q 72(3) . 4
O3W K11 O45Q 116.8(8) . 4
O20R K11 O45Q 57.5(6) 4 4
O30W K11 O45Q 135.6(11) 4 4
O27A K11 O45Q 140.9(9) . 4
O6W K11 O45Q 64.7(6) 4 4
O24W K11 O45Q 56.4(8) . 4
O46W K11 O34Q 131(3) . 4
O3W K11 O34Q 58.5(7) . 4
O20R K11 O34Q 56.0(6) 4 4
O30W K11 O34Q 136.5(11) 4 4
O27A K11 O34Q 138.2(9) . 4
O6W K11 O34Q 90.8(7) 4 4
O24W K11 O34Q 115.8(9) . 4
O45Q K11 O34Q 60.0(6) 4 4
O46W K11 O140 122(3) . 4
O3W K11 O140 66.9(7) . 4
O20R K11 O140 49.7(6) 4 4
O30W K11 O140 64.5(9) 4 4
O27A K11 O140 112.3(8) . 4
O6W K11 O140 162.8(9) 4 4
O24W K11 O140 118.5(9) . 4
O45Q K11 O140 106.4(7) 4 4
O34Q K11 O140 72.1(6) 4 4
O46W K11 W20 97(3) . 4
O3W K11 W20 93.7(7) . 4
O20R K11 W20 26.1(4) 4 4
O30W K11 W20 70.7(9) 4 4
O27A K11 W20 131.7(7) . 4
O6W K11 W20 146.8(7) 4 4
O24W K11 W20 90.1(8) . 4
O45Q K11 W20 82.1(5) 4 4
O34Q K11 W20 73.6(5) 4 4
O140 K11 W20 30.3(4) 4 4
O46W K11 Hf4 99(3) . 4
O3W K11 Hf4 92.6(7) . 4
O20R K11 Hf4 32.6(4) 4 4
O30W K11 Hf4 128.1(9) 4 4
O27A K11 Hf4 169.6(8) . 4
O6W K11 Hf4 92.1(6) 4 4
O24W K11 Hf4 83.1(8) . 4
O45Q K11 Hf4 33.8(4) 4 4
O34Q K11 Hf4 35.4(4) 4 4
O140 K11 Hf4 75.2(5) 4 4
W20 K11 Hf4 58.3(3) 4 4
O28W K12 O45 71.8(10) 4 1_565
O28W K12 O189 74.0(9) 4 .
O45 K12 O189 145.8(9) 1_565 .
O28W K12 O35W 134.5(12) 4 .
O45 K12 O35W 64.5(8) 1_565 .
O189 K12 O35W 147.2(10) . .
O28W K12 O18T 66.7(10) 4 .
O45 K12 O18T 107.0(9) 1_565 .
O189 K12 O18T 56.0(7) . .
O35W K12 O18T 114.1(10) . .
O28W K12 K13 116.6(10) 4 .
O45 K12 K13 111.1(8) 1_565 .
O189 K12 K13 86.1(7) . .
O35W K12 K13 91.4(9) . .
O18T K12 K13 140.7(8) . .
O28W K12 O4A 78.7(10) 4 1_565
O45 K12 O4A 55.4(7) 1_565 1_565
O189 K12 O4A 119.2(8) . 1_565
O35W K12 O4A 86.8(9) . 1_565
O18T K12 O4A 145.1(9) . 1_565
K13 K12 O4A 60.1(6) . 1_565
O28W K12 O19T 64.8(9) 4 .
O45 K12 O19T 112.5(8) 1_565 .
O189 K12 O19T 52.3(6) . .
O35W K12 O19T 145.0(10) . .
O18T K12 O19T 100.3(8) . .
K13 K12 O19T 55.9(5) . .
O4A K12 O19T 67.1(7) 1_565 .
O28W K12 W4 76.2(9) 4 1_565
O45 K12 W4 29.3(5) 1_565 1_565
O189 K12 W4 139.4(7) . 1_565
O35W K12 W4 72.3(7) . 1_565
O18T K12 W4 131.8(7) . 1_565
K13 K12 W4 83.1(5) . 1_565
O4A K12 W4 26.4(5) 1_565 1_565
O19T K12 W4 90.1(5) . 1_565
O28W K12 W18 65.8(9) 4 .
O45 K12 W18 127.1(7) 1_565 .
O189 K12 W18 29.6(4) . .
O35W K12 W18 135.3(9) . .
O18T K12 W18 26.6(5) . .
K13 K12 W18 115.4(6) . .
O4A K12 W18 137.1(7) 1_565 .
O19T K12 W18 76.3(5) . .
W4 K12 W18 141.9(5) 1_565 .
O28W K12 W19 75.2(9) 4 .
O45 K12 W19 137.3(7) 1_565 .
O189 K12 W19 28.6(4) . .
O35W K12 W19 149.1(9) . .
O18T K12 W19 83.3(6) . .
K13 K12 W19 62.0(4) . .
O4A K12 W19 92.3(6) 1_565 .
O19T K12 W19 26.2(4) . .
W4 K12 W19 116.2(5) 1_565 .
W18 K12 W19 56.9(3) . .
O28W K12 K6 41.2(8) 4 4
O45 K12 K6 70.4(6) 1_565 4
O189 K12 K6 85.3(6) . 4
O35W K12 K6 126.2(8) . 4
O18T K12 K6 105.8(7) . 4
K13 K12 K6 78.5(5) . 4
O4A K12 K6 42.3(5) 1_565 4
O19T K12 K6 42.8(4) . 4
W4 K12 K6 54.2(3) 1_565 4
W18 K12 K6 95.2(4) . 4
W19 K12 K6 66.9(3) . 4
K10 K13 O19R 106.5(8) . .
K10 K13 O21R 96.0(8) . .
O19R K13 O21R 96.9(7) . .
K10 K13 O19T 65.6(7) . .
O19R K13 O19T 56.2(6) . .
O21R K13 O19T 136.2(7) . .
K10 K13 O36W 108.3(12) . .
O19R K13 O36W 145.1(12) . .
O21R K13 O36W 81.1(11) . .
O19T K13 O36W 141.4(12) . .
K10 K13 O21A 55.1(7) . .
O19R K13 O21A 136.6(8) . .
O21R K13 O21A 53.6(6) . .
O19T K13 O21A 120.5(7) . .
O36W K13 O21A 68.8(12) . .
K10 K13 K12 108.5(8) . .
O19R K13 K12 83.5(6) . .
O21R K13 K12 154.3(7) . .
O19T K13 K12 64.2(6) . .
O36W K13 K12 84.2(12) . .
O21A K13 K12 137.6(7) . .
K10 K13 O4A 57.1(7) . 1_565
O19R K13 O4A 124.8(7) . 1_565
O21R K13 O4A 134.1(7) . 1_565
O19T K13 O4A 70.3(6) . 1_565
O36W K13 O4A 75.0(11) . 1_565
O21A K13 O4A 81.1(7) . 1_565
K12 K13 O4A 60.1(6) . 1_565
K10 K13 O45H 138.9(9) . .
O19R K13 O45H 56.5(5) . .
O21R K13 O45H 55.3(5) . .
O19T K13 O45H 112.7(6) . .
O36W K13 O45H 96.5(11) . .
O21A K13 O45H 108.7(6) . .
K12 K13 O45H 106.2(6) . .
O4A K13 O45H 164.0(7) 1_565 .
K10 K13 W19 87.4(7) . .
O19R K13 W19 28.9(4) . .
O21R K13 W19 121.1(5) . .
O19T K13 W19 27.7(4) . .
O36W K13 W19 152.1(12) . .
O21A K13 W19 137.0(6) . .
K12 K13 W19 68.8(4) . .
O4A K13 W19 96.2(6) 1_565 .
O45H K13 W19 85.1(4) . .
K10 K13 W21 76.3(7) . .
O19R K13 W21 120.0(6) . .
O21R K13 W21 27.1(4) . .
O19T K13 W21 135.8(6) . .
O36W K13 W21 70.7(11) . .
O21A K13 W21 26.8(4) . .
K12 K13 W21 154.4(6) . .
O4A K13 W21 107.1(6) 1_565 .
O45H K13 W21 81.9(4) . .
W19 K13 W21 136.8(4) . .
K10 K13 Hf4 120.1(7) . .
O19R K13 Hf4 27.0(4) . .
O21R K13 Hf4 72.7(4) . .
O19T K13 Hf4 82.8(5) . .
O36W K13 Hf4 126.4(11) . .
O21A K13 Hf4 122.1(6) . .
K12 K13 Hf4 100.1(5) . .
O4A K13 Hf4 151.5(6) 1_565 .
O45H K13 Hf4 30.7(3) . .
W19 K13 Hf4 55.83(19) . .
W21 K13 Hf4 98.6(3) . .
O37W K14 O18T 77(2) . .
O37W K14 O5A 81(2) . 1_565
O18T K14 O5A 111.0(12) . 1_565
O37W K14 O178 78(2) . 2
O18T K14 O178 128.9(12) . 2
O5A K14 O178 108.1(11) 1_565 2
O37W K14 K14 132(2) . 2
O18T K14 K14 64.1(10) . 2
O5A K14 K14 136.9(9) 1_565 2
O178 K14 K14 105.5(12) 2 2
O37W K14 O18T 122(2) . 2
O18T K14 O18T 105.5(11) . 2
O5A K14 O18T 140.8(12) 1_565 2
O178 K14 O18T 55.0(8) 2 2
K14 K14 O18T 51.9(9) 2 2
O37W K14 W18 104(2) . 2
O18T K14 W18 124.3(10) . 2
O5A K14 W18 124.3(10) 1_565 2
O178 K14 W18 28.4(5) 2 2
K14 K14 W18 79.2(10) 2 2
O18T K14 W18 27.4(5) 2 2
O37W K14 K12 56(2) . .
O18T K14 K12 43.7(7) . .
O5A K14 K12 69.6(8) 1_565 .
O178 K14 K12 134.5(10) 2 .
K14 K14 K12 103.9(12) 2 .
O18T K14 K12 148.9(9) 2 .
W18 K14 K12 156.1(8) 2 .
O8W K15 O3T 102(2) . 1_565
O8W K15 O28T 88(2) . .
O3T K15 O28T 134.8(11) 1_565 .
O8W K15 O14B 82(2) . 6_575
O3T K15 O14B 145.2(12) 1_565 6_575
O28T K15 O14B 79.5(9) . 6_575
O8W K15 O134 132(2) . 6_575
O3T K15 O134 101.0(10) 1_565 6_575
O28T K15 O134 105.2(9) . 6_575
O14B K15 O134 55.9(7) 6_575 6_575
O8W K15 W14 106(2) . 6_575
O3T K15 W14 127.5(10) 1_565 6_575
O28T K15 W14 90.4(7) . 6_575
O14B K15 W14 25.7(5) 6_575 6_575
O134 K15 W14 30.2(5) 6_575 6_575
O8W K15 W3 90(2) . 1_565
O3T K15 W3 15.0(6) 1_565 1_565
O28T K15 W3 125.9(8) . 1_565
O14B K15 W3 153.3(9) 6_575 1_565
O134 K15 W3 115.9(8) 6_575 1_565
W14 K15 W3 141.4(6) 6_575 1_565
K2 O6W K11 99.6(8) . 4_545
W6 O7W W9 145.3(12) . .
W4 O9W W10 147.2(12) . .
W4 O9W K6 94.6(8) . 4_545
W10 O9W K6 107.0(8) . 4_545
K3 O11W K5 102.5(7) . .
W13 O12W W12 145.3(14) . .
W11 O14W K4 136.4(13) . .
K3 O16W K9 91.9(12) . 5_565
W10 O18W K6 98.0(11) . 4_545
W16 O20W W17 121.9(12) . .
K9 O21W K3 94.6(9) . 5_565
K12 O28W K6 98.2(13) 4_545 .

loop_
_geom_bond_atom_site_label_1
_geom_bond_atom_site_label_2
_geom_bond_distance
_geom_bond_site_symmetry_2
W1 O1T 1.70(2) .
W1 O1R 1.814(19) .
W1 O1A 1.921(19) .
W1 O18 1.94(2) .
W1 O17 2.07(2) .
W1 O1SI 2.243(18) .
W1 K1 3.639(7) .
W2 O2A 1.73(2) .
W2 O2R 1.826(19) .
W2 O1A 1.933(18) .
W2 O24 1.93(2) .
W2 O23 2.05(2) .
W2 O1SI 2.201(19) .
W3 O3T 1.71(2) .
W3 O23 1.82(2) .
W3 O37 1.89(2) .
W3 O35 1.95(3) .
W3 O34 1.95(2) .
W3 O2SI 2.29(2) .
W3 K15 4.05(2) 1_545
W4 O4A 1.72(2) .
W4 O24 1.88(2) .
W4 O34 1.88(2) .
W4 O9W 1.88(2) .
W4 O45 1.93(2) .
W4 O2SI 2.34(2) .
W4 K6 3.631(10) 4_545
W4 K12 3.824(18) 1_545
W5 O5A 1.72(3) .
W5 O510 1.87(2) .
W5 O56 1.88(2) .
W5 O45 1.94(2) .
W5 O35 1.95(3) .
W5 O2SI 2.34(2) .
W6 O6A 1.72(2) .
W6 O7W 1.84(2) .
W6 O56 1.93(2) .
W6 O67 1.95(2) .
W6 O68 1.96(2) .
W6 O3SI 2.25(2) .
W6 K8 3.914(11) 5_565
W7 O7T 1.71(2) .
W7 O17 1.80(2) .
W7 O37 1.90(2) .
W7 O78 1.948(19) .
W7 O67 1.96(2) .
W7 O3SI 2.316(19) .
W8 O8T 1.69(2) .
W8 O68 1.89(2) .
W8 O18 1.90(2) .
W8 O78 1.904(19) .
W8 O89 1.91(2) .
W8 O3SI 2.376(19) .
W9 O9A 1.78(2) .
W9 O9R 1.81(2) .
W9 O89 1.91(2) .
W9 O910 1.95(2) .
W9 O7W 2.03(2) .
W9 O4SI 2.21(2) .
W10 O18W 1.71(3) .
W10 O10R 1.83(2) .
W10 O910 1.89(2) .
W10 O9W 1.95(2) .
W10 O510 2.03(2) .
W10 O4SI 2.217(19) .
W10 K6 3.984(9) 4_545
W11 O14W 1.70(3) .
W11 O11R 1.81(2) .
W11 O118 1.91(2) .
W11 O112 1.93(2) .
W11 O117 2.05(2) .
W11 O1S2 2.22(2) .
W12 O12A 1.73(2) .
W12 O12R 1.83(2) .
W12 O124 1.88(2) .
W12 O112 1.94(2) .
W12 O12W 2.07(2) .
W12 O1S2 2.211(19) .
W13 O13A 1.76(3) .
W13 O12W 1.83(2) .
W13 O137 1.85(2) .
W13 O135 1.96(2) .
W13 O134 2.02(2) .
W13 O2S2 2.28(2) .
W14 O14B 1.69(2) .
W14 O134 1.86(2) .
W14 O140 1.90(2) .
W14 O145 1.91(2) .
W14 O124 1.93(2) .
W14 O2S2 2.39(2) .
W14 K15 3.68(2) 6_576
W15 O15A 1.73(2) .
W15 O150 1.87(2) .
W15 O135 1.91(2) .
W15 O156 1.93(2) .
W15 O145 1.96(2) .
W15 O2S2 2.30(2) .
W15 K3 3.855(8) 6_576
W15 K5 4.030(10) 6_576
W16 O16T 1.70(2) .
W16 O169 1.86(2) .
W16 O156 1.89(2) .
W16 O20W 1.92(2) .
W16 O168 1.96(2) .
W16 O3S2 2.30(2) .
W16 K3 3.941(8) 6_576
W17 O17A 1.69(3) .
W17 O117 1.82(2) .
W17 O137 1.95(2) .
W17 O20W 1.97(2) .
W17 O178 1.99(2) .
W17 O3S2 2.31(2) .
W18 O18T 1.76(2) .
W18 O178 1.87(2) .
W18 O168 1.92(2) .
W18 O118 1.92(2) .
W18 O189 1.93(2) .
W18 O3S2 2.33(2) .
W18 K14 3.79(3) 2
W18 K12 3.852(18) .
W19 O19T 1.720(18) .
W19 O19R 1.823(18) .
W19 O189 1.90(2) .
W19 O190 1.926(19) .
W19 O169 2.02(2) .
W19 O4S2 2.228(17) .
W19 K13 3.670(14) .
W19 K12 3.873(18) .
W19 K10 4.094(17) .
W20 O20T 1.715(19) .
W20 O20R 1.810(18) .
W20 O140 1.92(2) .
W20 O190 1.935(18) .
W20 O150 2.024(19) .
W20 O4S2 2.200(18) .
W20 K11 3.808(17) 4_545
W20 K5 3.849(9) 6_576
W21 O21A 1.73(2) .
W21 O21R 1.793(17) .
W21 O218 1.910(17) .
W21 O212 1.928(17) .
W21 O217 2.026(17) .
W21 O1S3 2.220(18) .
W21 K13 3.803(15) .
W21 K10 3.852(17) .
W22 O22A 1.75(2) .
W22 O22R 1.823(19) .
W22 O212 1.936(17) .
W22 O224 1.950(19) .
W22 O223 2.088(18) .
W22 O1S3 2.206(18) .
W22 K7 3.863(10) 4
W23 O23T 1.68(2) .
W23 O223 1.797(18) .
W23 O237 1.89(2) .
W23 O234 1.954(19) .
W23 O235 1.95(2) .
W23 O2S3 2.315(18) .
W23 K2 3.719(7) 4
W24 O24A 1.71(2) .
W24 O224 1.876(19) .
W24 O240 1.909(19) .
W24 O245 1.910(19) .
W24 O234 1.918(19) .
W24 O2S3 2.364(17) .
W24 K6 4.016(10) .
W25 O25A 1.72(2) .
W25 O250 1.812(19) .
W25 O256 1.87(2) .
W25 O235 1.93(2) .
W25 O245 1.964(19) .
W25 O2S3 2.341(18) .
W26 O26A 1.76(2) .
W26 O269 1.840(18) .
W26 O267 1.94(2) .
W26 O256 1.94(2) .
W26 O268 1.97(2) .
W26 O3S3 2.287(18) .
W27 O27A 1.72(2) .
W27 O217 1.879(17) .
W27 O237 1.93(2) .
W27 O278 1.94(2) .
W27 O267 1.95(2) .
W27 O3S3 2.300(18) .
W27 K11 4.132(17) .
W28 O28T 1.70(2) .
W28 O278 1.898(19) .
W28 O289 1.902(17) .
W28 O218 1.909(17) .
W28 O268 1.915(19) .
W28 O3S3 2.350(19) .
W29 O29T 1.704(19) .
W29 O29R 1.807(18) .
W29 O290 1.895(18) .
W29 O289 1.930(17) .
W29 O269 2.046(19) .
W29 O4S3 2.243(16) .
W29 K1 3.650(8) .
W30 O30A 1.72(2) .
W30 O30R 1.791(18) .
W30 O240 1.932(18) .
W30 O290 1.944(18) .
W30 O250 2.090(19) .
W30 O4S3 2.239(16) .
W30 K7 3.911(10) .
Hf1 O2R 2.092(19) .
Hf1 O16H 2.114(18) .
Hf1 O1R 2.120(19) .
Hf1 O12H 2.137(19) .
Hf1 O16Q 2.163(18) .
Hf1 O12Q 2.169(17) .
Hf1 O16P 2.185(18) .
Hf1 O12P 2.219(19) .
Hf1 Hf6 3.3128(16) .
Hf1 Hf2 3.3913(17) .
Hf1 K1 4.276(7) .
Hf1 K2 4.299(7) .
Hf2 O10R 2.10(2) .
Hf2 O9R 2.12(2) .
Hf2 O23H 2.118(19) .
Hf2 O12H 2.152(18) .
Hf2 O23Q 2.160(19) .
Hf2 O12Q 2.162(18) .
Hf2 O23P 2.23(2) .
Hf2 O12P 2.23(2) .
Hf2 Hf3 3.3162(17) .
Hf2 K2 4.309(8) .
Hf3 O11R 2.13(2) .
Hf3 O12R 2.13(2) .
Hf3 O23H 2.137(19) .
Hf3 O34H 2.138(18) .
Hf3 O34P 2.149(19) .
Hf3 O23Q 2.154(18) .
Hf3 O23P 2.17(2) .
Hf3 O34Q 2.19(2) .
Hf3 Hf4 3.3595(17) .
Hf4 O19R 2.093(18) .
Hf4 O20R 2.117(18) .
Hf4 O45Q 2.129(18) .
Hf4 O34H 2.13(2) .
Hf4 O45H 2.136(17) .
Hf4 O34P 2.166(18) .
Hf4 O45P 2.18(2) .
Hf4 O34Q 2.22(2) .
Hf4 Hf5 3.3133(17) .
Hf4 K11 3.823(17) 4_545
Hf4 K13 4.154(14) .
Hf5 O21R 2.123(17) .
Hf5 O22R 2.129(19) .
Hf5 O56P 2.147(18) .
Hf5 O56H 2.151(18) .
Hf5 O45H 2.167(18) .
Hf5 O45Q 2.176(17) .
Hf5 O45P 2.182(19) .
Hf5 O56Q 2.203(19) .
Hf5 Hf6 3.3620(15) .
Hf5 K13 4.257(14) .
Hf6 O56H 2.115(18) .
Hf6 O29R 2.123(18) .
Hf6 O16H 2.13(2) .
Hf6 O30R 2.146(18) .
Hf6 O16P 2.158(17) .
Hf6 O56P 2.164(18) .
Hf6 O16Q 2.178(17) .
Hf6 O56Q 2.203(19) .
Hf6 K7 3.964(11) .
Hf6 K1 4.266(7) .
Si1 O4SI 1.62(2) .
Si1 O1SI 1.63(2) .
Si1 O2SI 1.64(2) .
Si1 O3SI 1.66(2) .
Si2 O1S2 1.62(2) .
Si2 O4S2 1.63(2) .
Si2 O2S2 1.64(2) .
Si2 O3S2 1.65(2) .
Si3 O4S3 1.603(17) .
Si3 O2S3 1.62(2) .
Si3 O1S3 1.637(19) .
Si3 O3S3 1.651(19) .
O1R K1 2.83(2) .
O1T K3 2.75(2) .
O1T K1 2.88(2) .
O3T K15 2.56(3) 1_545
O4A K10 2.66(3) 1_545
O4A K6 2.78(3) 4_545
O4A K13 3.15(3) 1_545
O4A K12 3.16(3) 1_545
O5A K14 2.80(4) 1_545
O6A K9 2.68(3) .
O6A K8 3.16(3) 5_565
O7T K8 2.98(3) .
O7T K9 3.12(3) 5_565
O9A K4 2.94(2) .
O12Q O12P 1.52(2) .
O12Q K2 2.659(19) .
O12P K2 3.30(2) .
O12A K8 3.19(3) 6_566
O14B K15 2.76(3) 6_576
O15A K1 2.83(2) 6_576
O15A K3 2.95(2) 6_576
O15A K5 3.43(2) 6_576
O16Q O16P 1.48(2) .
O16Q K2 3.372(18) .
O16T K9 2.85(3) 2_565
O16T K3 3.08(2) 6_576
O18T K14 2.76(4) .
O18T K12 3.11(3) .
O18T K14 3.16(4) 2
O19R K13 2.79(2) .
O19T K6 2.82(2) 4
O19T K10 2.84(3) .
O19T K13 3.01(2) .
O19T K12 3.27(3) .
O20T K5 2.86(2) 6_576
O20R K11 2.73(3) 4_545
O21R K13 2.92(2) .
O21A K10 2.57(3) .
O21A K13 3.13(3) .
O22A K7 3.03(2) 4
O23P O23Q 1.52(3) .
O23Q K2 3.39(2) .
O23T K2 2.92(2) 4
O24A K6 2.78(2) .
O24A K10 2.78(3) 4_545
O25A K3 2.99(2) 7_565
O27A K11 2.81(3) .
O28T K15 2.66(3) .
O29R K1 2.82(2) .
O29T K5 2.83(2) .
O29T K1 2.90(2) .
O30R K7 2.91(2) .
O30A K5 2.91(2) 7_565
O34Q O34P 1.54(3) .
O34Q K11 3.16(3) 4_545
O34P K2 2.79(2) .
O45Q O45P 1.50(2) .
O45Q K11 3.08(2) 4_545
O45H K13 3.31(2) .
O45 K12 2.87(3) 1_545
O56P O56Q 1.55(3) .
O56P K2 2.808(19) .
O56Q K7 3.01(2) .
O68 K8 2.90(3) 5_565
O134 K15 3.05(3) 6_576
O140 K11 3.42(3) 4_545
O150 K5 3.06(2) 6_576
O156 K3 3.21(2) 6_576
O178 K14 2.84(4) 2
O189 K12 2.99(3) .
O212 K7 2.919(19) 4
O223 K2 2.998(19) 4
O240 K7 3.33(2) .
K1 O15A 2.83(2) 6_575
K1 O41W 2.93(4) 6_575
K1 K3 4.321(11) .
K1 K5 4.609(12) .
K2 O6W 2.72(2) .
K2 O23T 2.92(2) 4_545
K2 O223 2.998(19) 4_545
K2 W23 3.719(7) 4_545
K2 K7 4.203(14) .
K3 O16W 2.78(4) .
K3 O11W 2.79(2) .
K3 O21W 2.81(3) 5_565
K3 O15A 2.95(2) 6_575
K3 O25A 2.99(2) 7_565
K3 O16T 3.08(2) 6_575
K3 O156 3.21(2) 6_575
K3 W15 3.855(8) 6_575
K3 W16 3.942(8) 6_575
K3 K9 4.061(14) 5_565
K4 O13W 2.70(3) .
K4 O13W 2.70(3) 2
K4 O27W 2.77(3) .
K4 O27W 2.77(3) 2
K4 O14W 2.83(3) .
K4 O14W 2.83(3) 2
K4 O9A 2.94(2) 2
K5 O34W 2.72(4) .
K5 O20T 2.86(2) 6_575
K5 O10W 2.88(3) 6_575
K5 O11W 2.90(2) .
K5 O30A 2.91(2) 7_565
K5 O44W 3.03(4) 7_565
K5 O150 3.06(2) 6_575
K5 O15A 3.43(2) 6_575
K5 W20 3.850(8) 6_575
K5 W15 4.031(10) 6_575
K6 O28W 2.75(4) .
K6 O4A 2.78(3) 4
K6 O25W 2.80(3) 4
K6 O31W 2.80(4) .
K6 O19T 2.82(2) 4_545
K6 O9W 2.95(2) 4
K6 O40W 3.14(3) 4_545
K6 O18W 3.37(3) 4
K6 W4 3.631(10) 4
K6 K10 3.69(2) 4_545
K6 W10 3.985(9) 4
K7 O22W 2.80(3) .
K7 O15W 2.91(3) 4_545
K7 O212 2.918(19) 4_545
K7 O22A 3.03(2) 4_545
K7 W22 3.863(10) 4_545
K7 K10 4.30(2) 4_545
K8 O32W 2.82(5) .
K8 O26W 2.82(3) 6_565
K8 O33W 2.90(6) .
K8 O68 2.90(3) 5_565
K8 O23W 2.96(3) .
K8 O6A 3.16(3) 5_565
K8 O12A 3.19(3) 6_565
K8 W6 3.914(11) 5_565
K8 K9 4.408(16) 5_565
K9 O21W 2.72(3) .
K9 O16T 2.85(3) 2_545
K9 O16W 2.87(4) 5_565
K9 O29W 2.88(4) .
K9 O7T 3.12(3) 5_565
K9 O1W 3.14(5) 3_445
K9 K3 4.061(14) 5_565
K9 K8 4.408(16) 5_565
K10 K13 1.99(2) .
K10 O4A 2.66(3) 1_565
K10 O24A 2.78(3) 4
K10 O2W 2.83(3) .
K10 K6 3.69(2) 4
K10 K12 4.22(3) .
K10 K7 4.30(2) 4
K11 O46W 0.90(3) .
K11 O3W 2.62(3) .
K11 O20R 2.73(3) 4
K11 O30W 2.75(4) 4
K11 O6W 2.92(3) 4
K11 O24W 3.05(4) .
K11 O45Q 3.08(2) 4
K11 O34Q 3.16(3) 4
K11 O140 3.42(3) 4
K11 W20 3.808(17) 4
K11 Hf4 3.823(17) 4
K12 O28W 2.71(4) 4
K12 O45 2.87(3) 1_565
K12 O35W 3.05(4) .
K12 K13 3.15(2) .
K12 O4A 3.16(3) 1_565
K12 W4 3.824(18) 1_565
K12 K6 4.13(2) 4
K13 O36W 3.07(6) .
K13 O4A 3.15(3) 1_565
K14 O37W 1.25(4) .
K14 O5A 2.80(4) 1_565
K14 O178 2.84(4) 2
K14 K14 3.15(6) 2
K14 O18T 3.16(4) 2
K14 W18 3.79(3) 2
K15 O8W 1.34(4) .
K15 O3T 2.56(3) 1_565
K15 O14B 2.76(3) 6_575
K15 O134 3.05(3) 6_575
K15 W14 3.68(2) 6_575
K15 W3 4.05(2) 1_565
O1W K9 3.14(5) 3
O6W K11 2.92(3) 4_545
O9W K6 2.95(2) 4_545
O10W K5 2.88(3) 6_576
O15W K7 2.91(3) 4
O16W K9 2.87(4) 5_565
O18W K6 3.37(3) 4_545
O21W K3 2.81(3) 5_565
O25W K6 2.80(3) 4_545
O26W K8 2.82(3) 6_566
O28W K12 2.71(4) 4_545
O30W K11 2.75(4) 4_545
O40W K6 3.14(3) 4
O41W K1 2.93(4) 6_576
O44W K5 3.03(4) 7_565
